data_1562854
loop_
_publ_author_name
'Race, James'
'Burnage, Arron'
'Boyd, Timothy M.'
'Heyam, Alex'
'Martinez-Martinez, Antonio J.'
'Macgregor, Stuart Alan'
'Weller, Andrew S.'

_publ_section_title
;
 Ortho-aryl substituted DPEphos ligands: Rhodium Complexes Featuring C--H
 Anagostic Interactions and B--H Agostic Bonds.
;
_journal_name_full 'Chemical Science'
_journal_paper_doi 10.1039/D1SC01430G
_journal_year 2021
_chemical_formula_moiety 'C55 H60 O P2 Rh, C32 H12 B F24'
_chemical_formula_sum 'C87 H72 B F24 O P2 Rh'
_chemical_formula_weight 1765.10
_space_group_crystal_system monoclinic
_space_group_IT_number 14
_space_group_name_Hall '-P 2ybc'
_space_group_name_H-M_alt 'P 1 21/c 1'
_atom_sites_solution_hydrogens geom
_atom_sites_solution_primary dual
_audit_creation_date 2020-09-21
_audit_creation_method
;
Olex2 1.3
(compiled 2020.07.31 svn.rc2a77460 for OlexSys, GUI svn.r6145)
;
_audit_update_record
;
2021-02-21 deposited with the CCDC.	2021-05-25 downloaded from the CCDC.
;
_cell_angle_alpha 90
_cell_angle_beta 113.5620(10)
_cell_angle_gamma 90
_cell_formula_units_Z 4
_cell_length_a 20.43890(10)
_cell_length_b 18.04470(10)
_cell_length_c 24.4986(2)
_cell_measurement_reflns_used 61283
_cell_measurement_temperature 150.0(3)
_cell_measurement_theta_max 76.1560
_cell_measurement_theta_min 3.6610
_cell_volume 8282.12(11)
_computing_cell_refinement 'CrysAlisPro 1.171.39.46 (Rigaku OD, 2018)'
_computing_data_collection 'CrysAlisPro 1.171.39.46 (Rigaku OD, 2018)'
_computing_data_reduction 'CrysAlisPro 1.171.39.46 (Rigaku OD, 2018)'
_computing_molecular_graphics 'Olex2 1.3 (Dolomanov et al., 2009)'
_computing_publication_material 'Olex2 1.3 (Dolomanov et al., 2009)'
_computing_structure_refinement 'SHELXL 2018/3 (Sheldrick, 2015)'
_computing_structure_solution 'SHELXT 2018/2 (Sheldrick, 2018)'
_diffrn_ambient_environment N~2~
_diffrn_ambient_temperature 150.0(3)
_diffrn_detector 'CCD plate'
_diffrn_detector_area_resol_mean 10.4102
_diffrn_detector_type Atlas
_diffrn_measured_fraction_theta_full 1.000
_diffrn_measured_fraction_theta_max 0.994
_diffrn_measurement_details
;
List of Runs (angles in degrees, time in seconds):

  # Type    Start    End  Width  t~exp~   \w     \q     \k     \f   Frames
#--------------------------------------------------------------------------
  1  \w    -44.00  23.00   1.00    2.40    --  -42.66  38.00 -60.00   67
  2  \w   -109.00 -21.00   1.00    2.40    --  -42.66 -38.00 150.00   88
  3  \w     14.00  65.00   1.00    2.40    --   42.66 -38.00  30.00   51
  4  \w    -30.00   6.00   1.00    2.40    --   42.66 -38.00  30.00   36
  5  \w     92.00 171.00   1.00    9.57    --  111.00  45.00 -90.00   79
  6  \w     48.00 100.00   1.00    9.57    --  111.00 -95.00 120.00   52
  7  \w     45.00  86.00   1.00    9.57    --  111.00 -30.00 -60.00   41
  8  \w     47.00 132.00   1.00    9.57    --  111.00 -61.00 -30.00   85
  9  \w    111.00 138.00   1.00    9.57    --  111.00  15.00-150.00   27
 10  \w     61.00 115.00   1.00    9.57    --  111.00-125.00 -60.00   54
 11  \w     33.00  74.00   1.00    9.57    --  111.00 -95.00 150.00   41
 12  \w     58.00  88.00   1.00    9.57    --  111.00 -30.00-150.00   30
 13  \w     75.00 112.00   1.00    9.57    --  111.00-125.00-120.00   37
 14  \w     82.00 107.00   1.00    9.57    --  111.00  15.00-150.00   25
 15  \w     42.00  79.00   1.00    9.57    --  111.00 -45.00 150.00   37
 16  \w    142.00 168.00   1.00    9.57    --  111.00  15.00-150.00   26
 17  \w     45.00  82.00   1.00    9.57    --  111.00 -45.00-180.00   37
 18  \w     91.00 131.00   1.00    9.57    --  111.00  61.00  90.00   40
 19  \w     93.00 175.00   1.00    9.57    --  111.00  30.00-120.00   82
 20  \w     -5.00  29.00   1.00    2.40    --  -42.66  38.00 -30.00   34
 21  \w     59.00 125.00   1.00    2.40    --   42.66 178.00  90.00   66
 22  \w     15.00  41.00   1.00    2.40    --   42.66 -38.00   0.00   26
 23  \w    -29.00  -4.00   1.00    2.40    --   42.66 -38.00   0.00   25
 24  \w     90.00 129.00   1.00    2.40    --   42.66 178.00 -90.00   39
 25  \w     92.00 118.00   1.00    9.57    --  111.00-125.00   0.00   26
 26  \w     41.00  75.00   1.00    9.57    --  111.00-125.00   0.00   34
 27  \w     55.00  82.00   1.00    9.57    --  111.00 -45.00 -90.00   27
 28  \w     43.00  95.00   1.00    9.57    --  111.00-125.00 120.00   52
 29  \w     57.00  83.00   1.00    9.57    --  111.00-125.00 150.00   26
 30  \w     52.00  87.00   1.00    9.57    --  111.00 -77.00-150.00   35
 31  \w     91.00 140.00   1.00    9.57    --  111.00 -77.00-150.00   49
 32  \w     93.00 118.00   1.00    9.57    --  111.00-125.00-120.00   25
 33  \w    116.00 142.00   1.00    9.57    --  111.00 -77.00 -60.00   26
 34  \w    129.00 155.00   1.00    9.57    --  111.00 125.00 -60.00   26
 35  \w     70.00  96.00   1.00    9.57    --  111.00 -45.00  90.00   26
 36  \w     42.00  68.00   1.00    9.57    --  111.00 -45.00  90.00   26
 37  \w     86.00 112.00   1.00    9.57    --  111.00-125.00  90.00   26
 38  \w     85.00 125.00   1.00    9.57    --  111.00  15.00  60.00   40
 39  \w     93.00 118.00   1.00    9.57    --  111.00-125.00 150.00   25
 40  \w     83.00 115.00   1.00    9.57    --  111.00-125.00-150.00   32
 41  \w     95.00 121.00   1.00    9.57    --  111.00 125.00   0.00   26
 42  \w    153.00 178.00   1.00    9.57    --  111.00 125.00   0.00   25
 43  \w    128.00 156.00   1.00    9.57    --  111.00 125.00  60.00   28
 44  \w     40.00  99.00   1.00    9.57    --  111.00-125.00  30.00   59
 45  \w    107.00 177.00   1.00    9.57    --  111.00  15.00 -30.00   70
 46  \w     39.00  70.00   1.00    9.57    --  111.00-125.00  90.00   31
 47  \w     86.00 118.00   1.00    9.57    --  111.00-125.00  60.00   32
 48  \w     40.00  85.00   1.00    9.57    --  111.00 -30.00  90.00   45
 49  \w      2.00  27.00   1.00    2.40    --   38.00  90.00-160.20   25
 50  \w    -52.00 -25.00   1.00    2.40    --  -42.66 -38.00  60.00   27
 51  \w    -73.00 -14.00   1.00    2.40    --  -42.66 -19.00-180.00   59
 52  \w    -53.00 -16.00   1.00    2.40    --  -42.66 -57.00  30.00   37
 53  \w   -109.00 -16.00   1.00    2.40    --  -42.66 -57.00 -60.00   93
 54  \w   -112.00 -57.00   1.00    2.40    --  -42.66 -57.00  30.00   55
 55  \w     79.00 126.00   1.00    2.40    --   42.66-178.00   0.00   47
 56  \w     17.00  42.00   1.00    2.40    --   50.00  82.00  48.16   25
 57  \w     18.00  43.00   1.00    2.40    --   50.00  81.00 163.08   25
 58  \w     18.00  43.00   1.00    2.40    --   50.00  81.00-144.11   25
 59  \w     17.00  42.00   1.00    2.40    --   50.00  82.00 -78.23   25
 60  \w     18.00  43.00   1.00    2.40    --   50.00  81.00 -11.51   25
 61  \w     19.00  45.00   1.00    2.40    --   50.00  81.00 105.40   26
 62  \w     33.00  59.00   1.00    2.40    --   62.00  77.00 121.74   26
 63  \w     32.00  57.00   1.00    2.40    --   62.00  76.00-113.14   25
 64  \w     39.00  65.00   1.00    2.40    --   70.00  75.00 155.57   26
 65  \w     39.00  65.00   1.00    2.40    --   70.00  76.00-169.45   26
 66  \w     39.00  65.00   1.00    2.40    --   70.00  76.00  54.97   26
 67  \w     40.00  65.00   1.00    2.40    --   70.00  76.00 -98.27   25
 68  \w     43.00  69.00   1.00    2.40    --   74.00  77.00  70.74   26
 69  \w     43.00  69.00   1.00    2.40    --   74.00  77.00 113.15   26
 70  \w     43.00  69.00   1.00    2.40    --   74.00  77.00 -11.14   26
 71  \w     43.00  69.00   1.00    2.40    --   74.00  77.00  12.27   26
 72  \w    107.00 148.00   1.00    2.40    --   74.00  77.00 -67.80   41
 73  \w     43.00  69.00   1.00    2.40    --   74.00  75.00 -29.26   26
 74  \w     43.00  68.00   1.00    2.40    --   74.00  75.00-141.51   25
 75  \w     43.00  69.00   1.00    2.40    --   74.00  77.00 -67.80   26
 76  \w     43.00  68.00   1.00    2.40    --   74.00  77.00 -86.15   25
 77  \w     48.00  74.00   1.00    9.57    --   78.00  70.00  -3.37   26
 78  \w     55.00  81.00   1.00    9.57    --   82.00  60.00  98.33   26
 79  \w     57.00  82.00   1.00    9.57    --   86.00  66.00-166.01   25
 80  \w     61.00  87.00   1.00    9.57    --   86.00  56.00  43.13   26
 81  \w     58.00  84.00   1.00    9.57    --   86.00  76.00-123.47   26
 82  \w     63.00  88.00   1.00    9.57    --   90.00  59.00 173.68   25
 83  \w     61.00  91.00   1.00    9.57    --   90.00  70.00 117.47   30
 84  \w    132.00 161.00   1.00    9.57    --   90.00  70.00 -47.54   29
 85  \w     61.00  68.00   1.00    9.57    --   90.00  70.00 -47.54    7
;
_diffrn_measurement_device 'four-circle diffractometer'
_diffrn_measurement_device_type 'SuperNova, Dual, Cu at home/near, Atlas'
_diffrn_measurement_method '\w scans'
_diffrn_orient_matrix_type 'CrysAlisPro convention (1999,Acta A55,543-557)'
_diffrn_orient_matrix_UB_11 0.0505504000
_diffrn_orient_matrix_UB_12 0.0673351000
_diffrn_orient_matrix_UB_13 0.0173421000
_diffrn_orient_matrix_UB_21 -0.0419683000
_diffrn_orient_matrix_UB_22 0.0345631000
_diffrn_orient_matrix_UB_23 -0.0616945000
_diffrn_orient_matrix_UB_31 -0.0494705000
_diffrn_orient_matrix_UB_32 0.0395088000
_diffrn_orient_matrix_UB_33 0.0244627000
_diffrn_radiation_monochromator mirror
_diffrn_radiation_probe x-ray
_diffrn_radiation_type 'Cu K\a'
_diffrn_radiation_wavelength 1.54184
_diffrn_reflns_av_R_equivalents 0.0500
_diffrn_reflns_av_unetI/netI 0.0221
_diffrn_reflns_Laue_measured_fraction_full 1.000
_diffrn_reflns_Laue_measured_fraction_max 0.994
_diffrn_reflns_limit_h_max 23
_diffrn_reflns_limit_h_min -25
_diffrn_reflns_limit_k_max 22
_diffrn_reflns_limit_k_min -22
_diffrn_reflns_limit_l_max 30
_diffrn_reflns_limit_l_min -29
_diffrn_reflns_number 155774
_diffrn_reflns_point_group_measured_fraction_full 1.000
_diffrn_reflns_point_group_measured_fraction_max 0.994
_diffrn_reflns_theta_full 67.684
_diffrn_reflns_theta_max 76.221
_diffrn_reflns_theta_min 3.401
_diffrn_source 'micro-focus sealed X-ray tube'
_diffrn_source_type 'SuperNova (Cu) X-ray Source'
_exptl_absorpt_coefficient_mu 2.909
_exptl_absorpt_correction_T_max 1.00000
_exptl_absorpt_correction_T_min 0.87218
_exptl_absorpt_correction_type multi-scan
_exptl_absorpt_process_details
;
CrysAlisPro 1.171.39.46 (Rigaku Oxford Diffraction, 2018)
Empirical absorption correction using spherical harmonics,
 implemented in SCALE3 ABSPACK scaling algorithm.
;
_exptl_crystal_colour 'clear orange'
_exptl_crystal_colour_lustre clear
_exptl_crystal_colour_primary orange
_exptl_crystal_density_diffrn 1.416
_exptl_crystal_description block
_exptl_crystal_F_000 3592
_exptl_crystal_size_max 0.2
_exptl_crystal_size_mid 0.05
_exptl_crystal_size_min 0.05
_refine_diff_density_max 0.714
_refine_diff_density_min -0.329
_refine_diff_density_rms 0.049
_refine_ls_extinction_method none
_refine_ls_goodness_of_fit_ref 1.021
_refine_ls_hydrogen_treatment constr
_refine_ls_matrix_type full
_refine_ls_number_parameters 1175
_refine_ls_number_reflns 17246
_refine_ls_number_restraints 148
_refine_ls_restrained_S_all 1.036
_refine_ls_R_factor_all 0.0384
_refine_ls_R_factor_gt 0.0306
_refine_ls_shift/su_max 0.009
_refine_ls_shift/su_mean 0.000
_refine_ls_structure_factor_coef Fsqd
_refine_ls_weighting_details 'w=1/[\s^2^(Fo^2^)+(0.0392P)^2^+4.5858P] where P=(Fo^2^+2Fc^2^)/3'
_refine_ls_weighting_scheme calc
_refine_ls_wR_factor_gt 0.0753
_refine_ls_wR_factor_ref 0.0801
_reflns_Friedel_coverage 0.000
_reflns_number_gt 14838
_reflns_number_total 17246
_reflns_threshold_expression 'I > 2\s(I)'
_cod_data_source_file d1sc01430g3.cif
_cod_data_source_block 2-iPr
_cod_database_code 1562854
_publcif_datablock.id {7b83adcf-e1d6-4ea1-a79c-5698894d1eb6}

_shelx_shelxl_version_number 2018/3
_chemical_oxdiff_formula 'C60 H60 Rh1 P2 O1 B1 F24'
_shelx_space_group_comment
;
The symmetry employed for this shelxl refinement is uniquely defined
by the following loop, which should always be used as a source of
symmetry information in preference to the above space-group names.
They are only intended as comments.
;
_shelx_estimated_absorpt_t_max 0.868
_shelx_estimated_absorpt_t_min 0.594
_reflns_odcompleteness_completeness 99.87
_reflns_odcompleteness_iscentric 1
_reflns_odcompleteness_theta 74.33
_olex2_refinement_description
;
1. Fixed Uiso
 At 1.2 times of:
  All C(H) groups, All C(H,H) groups
 At 1.5 times of:
  All C(H,H,H) groups
2. Restrained distances
 F9A-F7A \\sim F7A-F8A
 with sigma of 0.02
 F9-F7 \\sim F7-F8
 with sigma of 0.02
 F4A-F5A \\sim F5A-F6A
 with sigma of 0.02
 F4-F5 \\sim F5-F6
 with sigma of 0.02
3. Rigid body (RIGU) restrains
 C67, F5A, F6A, F4A, F4, F5, F6
 with sigma for 1-2 distances of 0.001 and sigma for 1-3 distances of 0.001
 F12, F11, F10, C75, F12A, F10A, F11A
 with sigma for 1-2 distances of 0.004 and sigma for 1-3 distances of 0.004
 F9, F7, F8, C86, F9A, F8A, F7A
 with sigma for 1-2 distances of 0.004 and sigma for 1-3 distances of 0.004
 F3, F2, F1, F3A, F1A, F2A, C62
 with sigma for 1-2 distances of 0.004 and sigma for 1-3 distances of 0.004
4. Others
 Sof(F3A)=Sof(F1A)=Sof(F2A)=1-FVAR(1)
 Sof(F3)=Sof(F2)=Sof(F1)=FVAR(1)
 Sof(O1A)=1-FVAR(2)
 Sof(O1)=FVAR(2)
 Sof(F9A)=Sof(F8A)=Sof(F7A)=1-FVAR(3)
 Sof(F9)=Sof(F7)=Sof(F8)=FVAR(3)
 Sof(F12A)=Sof(F10A)=Sof(F11A)=1-FVAR(4)
 Sof(F12)=Sof(F11)=Sof(F10)=FVAR(4)
 Sof(F4)=Sof(F5)=Sof(F6)=1-FVAR(5)
 Sof(F5A)=Sof(F6A)=Sof(F4A)=FVAR(5)
5.a Ternary CH refined with riding coordinates:
 C37(H37), C38(H38), C42(H42), C39(H39), C50(H50), C41(H41), C40(H40),
 C53(H53), C47(H47), C44(H44)
5.b Secondary CH2 refined with riding coordinates:
 C43(H43A,H43B)
5.c Aromatic/amide H refined with riding coordinates:
 C26(H26), C8(H8), C57(H57), C29(H29), C73(H73), C9(H9), C79(H79), C76(H76),
 C71(H71), C23(H23), C10(H10), C28(H28), C81(H81), C1(H1), C60(H60), C87(H87),
 C34(H34), C11(H11), C35(H35), C63(H63), C27(H27), C22(H22), C2(H2), C68(H68),
 C32(H32), C84(H84), C33(H33), C65(H65), C14(H14), C17(H17), C16(H16), C20(H20),
  C3(H3), C4(H4), C21(H21), C15(H15)
5.d Idealised Me refined as rotating group:
 C49(H49A,H49B,H49C), C51(H51A,H51B,H51C), C46(H46A,H46B,H46C), C52(H52A,H52B,
 H52C), C48(H48A,H48B,H48C), C55(H55A,H55B,H55C), C54(H54A,H54B,H54C), C45(H45A,
 H45B,H45C)
;
_olex2_submission_special_instructions 'No special instructions were received'
_oxdiff_exptl_absorpt_empirical_details
;
Empirical correction (ABSPACK) includes:
- Absorption correction using spherical harmonics
- Frame scaling
;
_oxdiff_exptl_absorpt_empirical_full_max 1.213
_oxdiff_exptl_absorpt_empirical_full_min 0.900
_publcif_funding_html
;
;

loop_
_space_group_symop_operation_xyz
'x, y, z'
'-x, y+1/2, -z+1/2'
'-x, -y, -z'
'x, -y-1/2, z-1/2'

loop_
_atom_site_label
_atom_site_type_symbol
_atom_site_fract_x
_atom_site_fract_y
_atom_site_fract_z
_atom_site_U_iso_or_equiv
_atom_site_adp_type
_atom_site_occupancy
_atom_site_site_symmetry_order
_atom_site_calc_flag
_atom_site_refinement_flags_posn
_atom_site_refinement_flags_adp
_atom_site_refinement_flags_occupancy
_atom_site_disorder_assembly
_atom_site_disorder_group
Rh1 Rh 0.62675(2) 0.65552(2) 0.74450(2) 0.02081(4) Uani 1 1 d . . . . .
P2 P 0.65321(2) 0.78513(2) 0.77004(2) 0.02105(9) Uani 1 1 d . . . . .
P1 P 0.72788(2) 0.61246(2) 0.72346(2) 0.02036(8) Uani 1 1 d . . . . .
F19 F 1.51335(7) 0.70846(8) 0.90306(7) 0.0519(3) Uani 1 1 d . . . . .
F23 F 1.41989(7) 0.48094(8) 0.99715(8) 0.0596(4) Uani 1 1 d . . . . .
F18 F 1.05978(9) 0.56114(9) 0.72390(7) 0.0635(4) Uani 1 1 d . . . . .
F14 F 1.31796(9) 0.73308(9) 1.17122(7) 0.0634(4) Uani 1 1 d . . . . .
F22 F 1.38823(9) 0.43502(11) 1.06200(7) 0.0719(5) Uani 1 1 d . . . . .
F24 F 1.36405(9) 0.37911(8) 0.97916(9) 0.0746(5) Uani 1 1 d . . . . .
F20 F 1.41600(9) 0.69191(11) 0.82735(7) 0.0674(5) Uani 1 1 d . . . . .
F17 F 1.06066(11) 0.63973(11) 0.65961(7) 0.0788(5) Uani 1 1 d . . . . .
F15 F 1.24270(9) 0.80446(11) 1.18299(7) 0.0705(5) Uani 1 1 d . . . . .
F16 F 1.15663(9) 0.58554(11) 0.71555(8) 0.0754(5) Uani 1 1 d . . . . .
F21 F 1.44989(10) 0.61216(8) 0.89757(10) 0.0791(6) Uani 1 1 d . . . . .
C37 C 0.59574(9) 0.54181(9) 0.75216(8) 0.0252(3) Uani 1 1 d . . . . .
H37 H 0.629041 0.500078 0.760646 0.030 Uiso 1 1 calc R U . . .
F13 F 1.31014(11) 0.84400(10) 1.14201(7) 0.0777(6) Uani 1 1 d . . . . .
F12 F 1.48450(12) 0.89941(14) 1.03942(15) 0.0654(10) Uani 0.775(8) 1 d . . P A 1
C25 C 0.56979(9) 0.83089(9) 0.76239(8) 0.0235(3) Uani 1 1 d . . . . .
C38 C 0.55567(9) 0.56629(9) 0.69506(8) 0.0263(4) Uani 1 1 d . . . . .
H38 H 0.558073 0.543471 0.659604 0.032 Uiso 1 1 calc R U . . .
C26 C 0.55711(10) 0.83653(10) 0.81437(9) 0.0281(4) Uani 1 1 d . . . . .
H26 H 0.594135 0.827189 0.851052 0.034 Uiso 1 1 calc R U . . .
C7 C 0.73637(9) 0.51096(9) 0.73063(8) 0.0222(3) Uani 1 1 d . . . . .
C30 C 0.51387(9) 0.84593(9) 0.70670(8) 0.0253(3) Uani 1 1 d . . . . .
C80 C 1.17034(9) 0.71057(11) 0.86578(9) 0.0293(4) Uani 1 1 d . . . . .
O1A O 0.7644(6) 0.7565(3) 0.7332(14) 0.048(5) Uani 0.35(3) 1 d . . P B 2
C8 C 0.70774(10) 0.46878(10) 0.67838(8) 0.0273(4) Uani 1 1 d . . . . .
H8 H 0.685436 0.492695 0.641962 0.033 Uiso 1 1 calc R U . . .
C24 C 0.69563(10) 0.84916(10) 0.73569(8) 0.0266(4) Uani 1 1 d . . . . .
C6 C 0.70324(9) 0.63793(10) 0.64480(8) 0.0256(3) Uani 1 1 d . . . . .
C64 C 1.19630(10) 0.72351(11) 0.98397(9) 0.0318(4) Uani 1 1 d . . . . .
F9 F 1.1061(3) 0.9260(3) 0.8052(2) 0.0884(18) Uani 0.685(4) 1 d D . P C 1
C42 C 0.55216(10) 0.55817(10) 0.78920(9) 0.0286(4) Uani 1 1 d . . . . .
H42 H 0.565453 0.531738 0.827064 0.034 Uiso 1 1 calc R U . . .
F7 F 1.00278(19) 0.8773(3) 0.7645(2) 0.0749(15) Uani 0.685(4) 1 d D . P C 1
C39 C 0.48651(10) 0.59837(10) 0.69599(9) 0.0295(4) Uani 1 1 d . . . . .
H39 H 0.446074 0.605159 0.657628 0.035 Uiso 1 1 calc R U . . .
C72 C 1.30116(9) 0.72997(10) 0.94097(8) 0.0265(4) Uani 1 1 d . . . . .
C57 C 1.29553(10) 0.56180(11) 0.97072(8) 0.0282(4) Uani 1 1 d . . . . .
H57 H 1.338593 0.587283 0.983091 0.034 Uiso 1 1 calc R U . . .
C12 C 0.76652(9) 0.47435(10) 0.78617(8) 0.0243(3) Uani 1 1 d . . . . .
C29 C 0.44766(10) 0.86616(10) 0.70657(10) 0.0315(4) Uani 1 1 d . . . . .
H29 H 0.410488 0.877744 0.670511 0.038 Uiso 1 1 calc R U . . .
C73 C 1.32726(10) 0.79812(10) 0.96835(8) 0.0272(4) Uani 1 1 d . . . . .
H73 H 1.300858 0.824293 0.985272 0.033 Uiso 1 1 calc R U . . .
C9 C 0.71198(11) 0.39224(11) 0.67987(9) 0.0333(4) Uani 1 1 d . . . . .
H9 H 0.693156 0.365185 0.644664 0.040 Uiso 1 1 calc R U . . .
C79 C 1.34200(10) 0.69608(11) 0.91366(8) 0.0290(4) Uani 1 1 d . . . . .
H79 H 1.325509 0.652171 0.892805 0.035 Uiso 1 1 calc R U . . .
C69 C 1.21823(11) 0.76371(11) 1.08526(9) 0.0336(4) Uani 1 1 d . . . . .
F11 F 1.4126(2) 0.95457(13) 0.96353(10) 0.0761(15) Uani 0.775(8) 1 d . . P A 1
C76 C 1.43192(10) 0.79161(11) 0.94587(8) 0.0296(4) Uani 1 1 d . . . . .
H76 H 1.475265 0.810965 0.948536 0.036 Uiso 1 1 calc R U . . .
C50 C 0.79455(10) 0.51315(11) 0.84663(8) 0.0298(4) Uani 1 1 d . . . . .
H50 H 0.792891 0.566745 0.839717 0.036 Uiso 1 1 calc R U . . .
C71 C 1.24238(10) 0.74147(10) 1.04193(9) 0.0302(4) Uani 1 1 d . . . . .
H71 H 1.291306 0.738524 1.052219 0.036 Uiso 1 1 calc R U . . .
C31 C 0.71418(9) 0.78767(10) 0.84909(8) 0.0260(4) Uani 1 1 d . . . . .
C58 C 1.29681(10) 0.48531(11) 0.97767(8) 0.0294(4) Uani 1 1 d . . . . .
C56 C 1.23169(10) 0.60186(11) 0.94575(8) 0.0279(4) Uani 1 1 d . . . . .
C23 C 0.67083(11) 0.91894(12) 0.71322(9) 0.0355(4) Uani 1 1 d . . . . .
H23 H 0.629064 0.937090 0.714852 0.043 Uiso 1 1 calc R U . . .
C10 C 0.74417(11) 0.35620(11) 0.73363(10) 0.0337(4) Uani 1 1 d . . . . .
H10 H 0.748393 0.304851 0.734917 0.040 Uiso 1 1 calc R U . . .
C41 C 0.55685(10) 0.64319(10) 0.79162(9) 0.0293(4) Uani 1 1 d . . . . .
H41 H 0.562785 0.671850 0.827275 0.035 Uiso 1 1 calc R U . . .
C74 C 1.39136(10) 0.82817(10) 0.97116(8) 0.0280(4) Uani 1 1 d . . . . .
C13 C 0.82191(9) 0.64158(10) 0.75903(8) 0.0259(4) Uani 1 1 d . . . . .
C40 C 0.51617(9) 0.66758(10) 0.73439(9) 0.0288(4) Uani 1 1 d . . . . .
H40 H 0.491147 0.715265 0.726080 0.035 Uiso 1 1 calc R U . . .
C28 C 0.43564(10) 0.86950(10) 0.75815(10) 0.0339(4) Uani 1 1 d . . . . .
H28 H 0.390424 0.881054 0.756238 0.041 Uiso 1 1 calc R U . . .
F8 F 1.06597(14) 0.89364(14) 0.71556(12) 0.0644(9) Uani 0.685(4) 1 d D . P C 1
C81 C 1.15499(10) 0.65927(11) 0.81984(9) 0.0308(4) Uani 1 1 d . . . . .
H81 H 1.174058 0.611858 0.829174 0.037 Uiso 1 1 calc R U . . .
C77 C 1.40621(10) 0.72549(11) 0.91650(8) 0.0290(4) Uani 1 1 d . . . . .
C5 C 0.74067(10) 0.62184(12) 0.60889(9) 0.0323(4) Uani 1 1 d . . . . .
C43 C 0.47540(10) 0.54706(10) 0.74197(9) 0.0313(4) Uani 1 1 d . . . . .
H43A H 0.465465 0.496167 0.728420 0.038 Uiso 1 1 calc R U . . .
H43B H 0.439229 0.565166 0.754899 0.038 Uiso 1 1 calc R U . . .
C1 C 0.64356(10) 0.68448(11) 0.62200(9) 0.0330(4) Uani 1 1 d . . . . .
H1 H 0.618508 0.694782 0.645523 0.040 Uiso 1 1 calc R U . . .
C60 C 1.23407(11) 0.44493(11) 0.96102(8) 0.0320(4) Uani 1 1 d . . . . .
H60 H 1.234958 0.393674 0.965231 0.038 Uiso 1 1 calc R U . . .
C87 C 1.14118(10) 0.78143(11) 0.84827(10) 0.0367(4) Uani 1 1 d . . . . .
H87 H 1.150342 0.818128 0.877037 0.044 Uiso 1 1 calc R U . . .
C36 C 0.74222(10) 0.85187(10) 0.88300(8) 0.0275(4) Uani 1 1 d . . . . .
C34 C 0.82051(11) 0.77376(13) 0.96381(9) 0.0402(5) Uani 1 1 d . . . . .
H34 H 0.856627 0.769746 1.001729 0.048 Uiso 1 1 calc R U . . .
C11 C 0.77015(10) 0.39717(11) 0.78568(9) 0.0300(4) Uani 1 1 d . . . . .
H11 H 0.790873 0.372259 0.821807 0.036 Uiso 1 1 calc R U . . .
C35 C 0.79588(11) 0.84286(12) 0.93987(9) 0.0349(4) Uani 1 1 d . . . . .
H35 H 0.815784 0.884788 0.962493 0.042 Uiso 1 1 calc R U . . .
C61 C 1.17014(10) 0.48322(12) 0.93797(8) 0.0327(4) Uani 1 1 d . . . . .
F3 F 1.0454(2) 0.4740(3) 0.8855(4) 0.085(3) Uani 0.556(12) 1 d . . P D 1
C53 C 0.80630(11) 0.57312(13) 0.62707(9) 0.0391(5) Uani 1 1 d . . . . .
H53 H 0.814034 0.550635 0.665574 0.047 Uiso 1 1 calc R U . . .
C63 C 1.16918(10) 0.55963(11) 0.93046(9) 0.0316(4) Uani 1 1 d . . . . .
H63 H 1.125341 0.583759 0.914661 0.038 Uiso 1 1 calc R U . . .
C27 C 0.49037(11) 0.85578(10) 0.81217(10) 0.0344(4) Uani 1 1 d . . . . .
H27 H 0.482818 0.859356 0.847076 0.041 Uiso 1 1 calc R U . . .
F10 F 1.38144(18) 0.92519(17) 1.03281(18) 0.0840(17) Uani 0.775(8) 1 d . . P A 1
C49 C 0.47073(11) 0.77649(12) 0.60851(10) 0.0395(5) Uani 1 1 d . . . . .
H49A H 0.487713 0.729356 0.626902 0.059 Uiso 1 1 calc R U . . .
H49B H 0.471343 0.777242 0.569539 0.059 Uiso 1 1 calc R U . . .
H49C H 0.422841 0.784230 0.605253 0.059 Uiso 1 1 calc R U . . .
C47 C 0.51916(10) 0.83820(10) 0.64662(8) 0.0288(4) Uani 1 1 d . . . . .
H47 H 0.568612 0.825682 0.653914 0.035 Uiso 1 1 calc R U . . .
C75 C 1.41727(11) 0.90136(12) 1.00085(10) 0.0365(4) Uani 1 1 d . . . . .
C44 C 0.71750(11) 0.92996(10) 0.86120(9) 0.0317(4) Uani 1 1 d . . . . .
H44 H 0.677938 0.925819 0.822017 0.038 Uiso 1 1 calc R U . . .
C51 C 0.87203(12) 0.49180(14) 0.88571(10) 0.0441(5) Uani 1 1 d . . . . .
H51A H 0.873689 0.441120 0.898117 0.066 Uiso 1 1 calc R U . . .
H51B H 0.889848 0.523320 0.920128 0.066 Uiso 1 1 calc R U . . .
H51C H 0.900967 0.497616 0.863305 0.066 Uiso 1 1 calc R U . . .
C22 C 0.70833(14) 0.96192(15) 0.68821(11) 0.0513(6) Uani 1 1 d . . . . .
H22 H 0.691732 1.008825 0.673374 0.062 Uiso 1 1 calc R U . . .
C2 C 0.62047(12) 0.71565(13) 0.56603(10) 0.0430(5) Uani 1 1 d . . . . .
H2 H 0.580666 0.746441 0.552221 0.052 Uiso 1 1 calc R U . . .
C68 C 1.14587(12) 0.76502(14) 1.07272(11) 0.0443(5) Uani 1 1 d . . . . .
H68 H 1.129279 0.779087 1.101436 0.053 Uiso 1 1 calc R U . . .
C32 C 0.73874(11) 0.71811(11) 0.87426(9) 0.0345(4) Uani 1 1 d . . . . .
H32 H 0.719268 0.675685 0.852175 0.041 Uiso 1 1 calc R U . . .
C59 C 1.36646(11) 0.44474(12) 1.00363(10) 0.0378(4) Uani 1 1 d . . . . .
C84 C 1.08378(11) 0.74594(13) 0.74478(10) 0.0400(5) Uani 1 1 d . . . . .
H84 H 1.055129 0.757386 0.705393 0.048 Uiso 1 1 calc R U . . .
C33 C 0.79124(12) 0.71085(13) 0.93114(10) 0.0418(5) Uani 1 1 d . . . . .
H33 H 0.806610 0.664133 0.947162 0.050 Uiso 1 1 calc R U . . .
C65 C 1.12342(11) 0.72597(14) 0.97240(11) 0.0433(5) Uani 1 1 d . . . . .
H65 H 1.090308 0.714720 0.934315 0.052 Uiso 1 1 calc R U . . .
C85 C 1.09895(11) 0.79845(12) 0.78912(11) 0.0423(5) Uani 1 1 d . . . . .
C14 C 0.88008(10) 0.59346(13) 0.77398(10) 0.0362(4) Uani 1 1 d . . . . .
H14 H 0.872170 0.542842 0.767508 0.043 Uiso 1 1 calc R U . . .
C46 C 0.68935(14) 0.97075(13) 0.90248(10) 0.0442(5) Uani 1 1 d . . . . .
H46A H 0.653749 0.940905 0.908238 0.066 Uiso 1 1 calc R U . . .
H46B H 0.668685 1.017159 0.884764 0.066 Uiso 1 1 calc R U . . .
H46C H 0.728040 0.979666 0.940221 0.066 Uiso 1 1 calc R U . . .
C83 C 1.09728(12) 0.61625(15) 0.71490(10) 0.0447(5) Uani 1 1 d . . . . .
C18 C 0.83634(12) 0.71596(12) 0.77030(11) 0.0411(5) Uani 1 1 d . . . . .
C17 C 0.90563(15) 0.74385(16) 0.79650(13) 0.0595(8) Uani 1 1 d . . . . .
H17 H 0.913971 0.794058 0.804996 0.071 Uiso 1 1 calc R U . . .
C82 C 1.11252(10) 0.67553(12) 0.76066(9) 0.0342(4) Uani 1 1 d . . . . .
C62 C 1.10144(12) 0.44135(14) 0.91964(11) 0.0462(5) Uani 1 1 d . . . . .
C70 C 1.27149(12) 0.78646(12) 1.14473(10) 0.0377(4) Uani 1 1 d . . . . .
C78 C 1.44623(12) 0.68446(12) 0.88641(11) 0.0402(5) Uani 1 1 d . . . . .
C52 C 0.74792(12) 0.49566(14) 0.88113(9) 0.0425(5) Uani 1 1 d . . . . .
H52A H 0.700873 0.515381 0.859932 0.064 Uiso 1 1 calc R U . . .
H52B H 0.768717 0.517745 0.919974 0.064 Uiso 1 1 calc R U . . .
H52C H 0.745059 0.442953 0.885015 0.064 Uiso 1 1 calc R U . . .
C19 C 0.75893(12) 0.82446(12) 0.73390(12) 0.0432(5) Uani 1 1 d . . . . .
C66 C 1.09909(12) 0.74469(16) 1.01605(12) 0.0515(6) Uani 1 1 d . . . . .
B1 B 1.22541(11) 0.69218(12) 0.93491(10) 0.0274(4) Uani 1 1 d . . . . .
C16 C 0.96162(12) 0.69436(17) 0.80944(11) 0.0557(7) Uani 1 1 d . . . . .
H16 H 1.008302 0.711846 0.825952 0.067 Uiso 1 1 calc R U . . .
C48 C 0.49998(12) 0.91084(12) 0.61109(10) 0.0415(5) Uani 1 1 d . . . . .
H48A H 0.449912 0.920551 0.598699 0.062 Uiso 1 1 calc R U . . .
H48B H 0.511084 0.906587 0.576667 0.062 Uiso 1 1 calc R U . . .
H48C H 0.526944 0.950821 0.635679 0.062 Uiso 1 1 calc R U . . .
C20 C 0.79641(15) 0.86608(15) 0.70823(13) 0.0557(7) Uani 1 1 d . . . . .
H20 H 0.838136 0.848035 0.706450 0.067 Uiso 1 1 calc R U . . .
C3 C 0.65727(13) 0.70049(14) 0.53085(10) 0.0474(6) Uani 1 1 d . . . . .
H3 H 0.642791 0.721375 0.493125 0.057 Uiso 1 1 calc R U . . .
C4 C 0.71576(13) 0.65409(14) 0.55209(10) 0.0438(5) Uani 1 1 d . . . . .
H4 H 0.739698 0.643745 0.527698 0.053 Uiso 1 1 calc R U . . .
C55 C 0.87212(13) 0.61969(18) 0.63523(12) 0.0585(7) Uani 1 1 d . . . . .
H55A H 0.866909 0.640326 0.597595 0.088 Uiso 1 1 calc R U . . .
H55B H 0.913902 0.588936 0.650288 0.088 Uiso 1 1 calc R U . . .
H55C H 0.876838 0.659038 0.662932 0.088 Uiso 1 1 calc R U . . .
C21 C 0.76999(15) 0.93499(17) 0.68544(11) 0.0562(7) Uani 1 1 d . . . . .
H21 H 0.794210 0.963637 0.667966 0.067 Uiso 1 1 calc R U . . .
C15 C 0.94953(12) 0.62029(16) 0.79840(11) 0.0511(6) Uani 1 1 d . . . . .
H15 H 0.987776 0.587875 0.807229 0.061 Uiso 1 1 calc R U . . .
C54 C 0.79654(17) 0.51015(17) 0.58226(11) 0.0612(8) Uani 1 1 d . . . . .
H54A H 0.755297 0.481395 0.578103 0.092 Uiso 1 1 calc R U . . .
H54B H 0.838040 0.478949 0.596340 0.092 Uiso 1 1 calc R U . . .
H54C H 0.790183 0.530772 0.544347 0.092 Uiso 1 1 calc R U . . .
C45 C 0.77690(14) 0.97474(13) 0.85333(11) 0.0471(5) Uani 1 1 d . . . . .
H45A H 0.815400 0.982134 0.891448 0.071 Uiso 1 1 calc R U . . .
H45B H 0.758426 1.021936 0.835882 0.071 Uiso 1 1 calc R U . . .
H45C H 0.794054 0.948179 0.827736 0.071 Uiso 1 1 calc R U . . .
F2 F 1.1028(3) 0.3769(4) 0.8920(5) 0.110(3) Uani 0.556(12) 1 d . . P D 1
C86 C 1.06672(14) 0.87383(14) 0.77189(14) 0.0611(7) Uani 1 1 d . . . . .
F1 F 1.0906(3) 0.4192(5) 0.96656(16) 0.094(3) Uani 0.556(12) 1 d . . P D 1
C67 C 1.02009(16) 0.7412(2) 1.00135(17) 0.0779(8) Uani 1 1 d . . . . .
F3A F 1.0585(4) 0.4726(6) 0.9437(6) 0.119(5) Uani 0.444(12) 1 d . . P D 2
F1A F 1.1058(3) 0.3759(4) 0.9332(5) 0.102(4) Uani 0.444(12) 1 d . . P D 2
F2A F 1.0647(6) 0.4509(7) 0.8648(3) 0.130(5) Uani 0.444(12) 1 d . . P D 2
O1 O 0.7820(4) 0.75640(17) 0.7685(6) 0.0391(18) Uani 0.65(3) 1 d . . P B 1
F9A F 1.0383(4) 0.8976(3) 0.8259(4) 0.087(2) Uani 0.315(4) 1 d D . P C 2
F8A F 1.0981(6) 0.9270(6) 0.7782(7) 0.115(5) Uani 0.315(4) 1 d D . P C 2
F7A F 0.9987(6) 0.8751(8) 0.7371(5) 0.122(5) Uani 0.315(4) 1 d D . P C 2
F12A F 1.3665(5) 0.9494(4) 0.9835(6) 0.077(5) Uani 0.225(8) 1 d . . P A 2
F10A F 1.4635(10) 0.9311(8) 0.9818(9) 0.130(8) Uani 0.225(8) 1 d . . P A 2
F11A F 1.4417(10) 0.8999(5) 1.0535(3) 0.102(7) Uani 0.225(8) 1 d . . P A 2
F5A F 0.9819(4) 0.7612(7) 0.9456(3) 0.124(3) Uani 0.544(11) 1 d D . P E 1
F6A F 1.0014(2) 0.8004(5) 1.0293(3) 0.099(2) Uani 0.544(11) 1 d D . P E 1
F4A F 0.9993(4) 0.6855(5) 1.0142(6) 0.166(4) Uani 0.544(11) 1 d D . P E 1
F4 F 1.0034(3) 0.7434(8) 1.0477(3) 0.114(3) Uani 0.456(11) 1 d D . P E 2
F5 F 0.9966(4) 0.6674(4) 0.9826(4) 0.112(2) Uani 0.456(11) 1 d D . P E 2
F6 F 0.9794(7) 0.7779(7) 0.9569(6) 0.137(4) Uani 0.456(11) 1 d D . P E 2

loop_
_atom_site_aniso_label
_atom_site_aniso_U_11
_atom_site_aniso_U_22
_atom_site_aniso_U_33
_atom_site_aniso_U_23
_atom_site_aniso_U_13
_atom_site_aniso_U_12
Rh1 0.01942(6) 0.01781(6) 0.02875(7) -0.00106(5) 0.01337(5) -0.00113(4)
P2 0.02049(19) 0.01920(19) 0.0255(2) -0.00112(15) 0.01140(17) -0.00035(15)
P1 0.01836(19) 0.0220(2) 0.0220(2) 0.00018(15) 0.00942(16) 0.00100(15)
F19 0.0340(6) 0.0632(9) 0.0703(9) -0.0027(7) 0.0335(7) 0.0035(6)
F23 0.0375(7) 0.0521(8) 0.0899(12) 0.0057(8) 0.0261(7) 0.0101(6)
F18 0.0796(11) 0.0602(9) 0.0605(9) -0.0202(7) 0.0383(9) -0.0250(8)
F14 0.0621(9) 0.0651(10) 0.0509(9) 0.0073(7) 0.0097(7) 0.0287(8)
F22 0.0601(10) 0.1029(14) 0.0427(8) 0.0201(8) 0.0101(7) 0.0368(9)
F24 0.0545(9) 0.0421(8) 0.1032(14) -0.0291(8) 0.0062(9) 0.0132(7)
F20 0.0584(9) 0.1047(13) 0.0497(9) -0.0207(9) 0.0328(8) 0.0040(9)
F17 0.1066(15) 0.0848(12) 0.0320(8) 0.0010(8) 0.0141(9) 0.0063(11)
F15 0.0627(10) 0.1085(14) 0.0459(8) -0.0108(9) 0.0276(8) 0.0203(9)
F16 0.0573(9) 0.0975(14) 0.0809(12) -0.0289(10) 0.0377(9) 0.0057(9)
F21 0.0913(12) 0.0368(8) 0.1534(18) 0.0057(9) 0.0956(14) 0.0120(8)
C37 0.0250(8) 0.0153(7) 0.0389(10) -0.0001(7) 0.0167(8) -0.0022(6)
F13 0.1024(14) 0.0683(11) 0.0515(9) -0.0016(8) 0.0194(9) -0.0428(10)
F12 0.0416(12) 0.0518(13) 0.0722(19) -0.0182(12) -0.0094(10) -0.0029(9)
C25 0.0241(8) 0.0175(7) 0.0328(9) -0.0002(6) 0.0154(7) -0.0005(6)
C38 0.0260(8) 0.0193(8) 0.0350(10) -0.0052(7) 0.0138(7) -0.0056(6)
C26 0.0320(9) 0.0219(8) 0.0357(10) 0.0015(7) 0.0192(8) 0.0009(7)
C7 0.0206(8) 0.0226(8) 0.0252(8) -0.0015(6) 0.0110(7) 0.0004(6)
C30 0.0250(8) 0.0163(7) 0.0351(10) -0.0004(7) 0.0125(7) 0.0001(6)
C80 0.0186(8) 0.0325(9) 0.0369(10) 0.0051(8) 0.0112(7) -0.0005(7)
O1A 0.027(3) 0.025(2) 0.101(14) 0.001(3) 0.034(5) 0.0016(19)
C8 0.0274(9) 0.0300(9) 0.0252(9) -0.0020(7) 0.0112(7) -0.0001(7)
C24 0.0295(9) 0.0275(9) 0.0257(9) -0.0066(7) 0.0142(7) -0.0082(7)
C6 0.0247(8) 0.0298(9) 0.0240(8) 0.0023(7) 0.0116(7) -0.0005(7)
C64 0.0262(9) 0.0330(10) 0.0405(11) 0.0017(8) 0.0178(8) 0.0021(7)
F9 0.100(3) 0.0265(15) 0.084(2) 0.0008(15) -0.021(2) -0.0021(14)
C42 0.0289(9) 0.0253(9) 0.0369(10) 0.0029(7) 0.0187(8) -0.0021(7)
F7 0.057(2) 0.0441(17) 0.144(4) 0.036(3) 0.062(3) 0.0209(17)
C39 0.0217(8) 0.0254(9) 0.0400(10) 0.0009(8) 0.0108(8) -0.0024(7)
C72 0.0214(8) 0.0307(9) 0.0273(9) 0.0044(7) 0.0097(7) 0.0035(7)
C57 0.0241(8) 0.0326(9) 0.0264(9) -0.0016(7) 0.0087(7) -0.0003(7)
C12 0.0207(8) 0.0279(9) 0.0261(9) -0.0001(7) 0.0112(7) 0.0023(6)
C29 0.0248(9) 0.0213(8) 0.0468(11) 0.0016(8) 0.0126(8) 0.0013(7)
C73 0.0259(8) 0.0311(9) 0.0258(9) 0.0039(7) 0.0115(7) 0.0050(7)
C9 0.0370(10) 0.0316(10) 0.0341(10) -0.0098(8) 0.0172(8) -0.0040(8)
C79 0.0266(9) 0.0300(9) 0.0314(9) -0.0003(7) 0.0128(8) 0.0001(7)
C69 0.0358(10) 0.0308(10) 0.0398(11) 0.0056(8) 0.0209(9) 0.0056(8)
F11 0.123(3) 0.0351(11) 0.0421(12) 0.0082(9) 0.0040(15) -0.0225(15)
C76 0.0229(8) 0.0360(10) 0.0307(9) 0.0085(8) 0.0115(7) 0.0000(7)
C50 0.0322(9) 0.0335(10) 0.0223(9) 0.0006(7) 0.0095(7) 0.0022(8)
C71 0.0254(9) 0.0308(9) 0.0384(10) 0.0066(8) 0.0169(8) 0.0039(7)
C31 0.0230(8) 0.0289(9) 0.0266(9) 0.0004(7) 0.0105(7) 0.0013(7)
C58 0.0307(9) 0.0326(10) 0.0224(9) -0.0024(7) 0.0081(7) 0.0016(7)
C56 0.0248(8) 0.0335(9) 0.0260(9) 0.0021(7) 0.0107(7) 0.0008(7)
C23 0.0338(10) 0.0381(11) 0.0312(10) 0.0057(8) 0.0095(8) -0.0071(8)
C10 0.0366(10) 0.0241(9) 0.0451(12) -0.0006(8) 0.0214(9) 0.0009(8)
C41 0.0278(9) 0.0279(9) 0.0425(11) -0.0053(8) 0.0247(8) -0.0045(7)
C74 0.0282(9) 0.0289(9) 0.0254(9) 0.0048(7) 0.0091(7) 0.0002(7)
C13 0.0220(8) 0.0325(9) 0.0258(9) -0.0023(7) 0.0125(7) -0.0033(7)
C40 0.0197(8) 0.0209(8) 0.0511(12) -0.0008(8) 0.0197(8) -0.0002(6)
C28 0.0291(9) 0.0207(8) 0.0606(13) 0.0011(8) 0.0272(9) 0.0021(7)
F8 0.0676(16) 0.0556(15) 0.0666(16) 0.0371(12) 0.0234(13) 0.0160(11)
C81 0.0267(9) 0.0332(10) 0.0351(10) 0.0055(8) 0.0151(8) 0.0034(7)
C77 0.0257(9) 0.0344(10) 0.0301(9) 0.0064(7) 0.0144(8) 0.0051(7)
C5 0.0319(10) 0.0404(11) 0.0282(9) 0.0034(8) 0.0158(8) 0.0028(8)
C43 0.0251(9) 0.0237(9) 0.0509(12) 0.0006(8) 0.0214(9) -0.0026(7)
C1 0.0278(9) 0.0389(10) 0.0347(10) 0.0078(8) 0.0152(8) 0.0046(8)
C60 0.0391(10) 0.0297(9) 0.0248(9) 0.0019(7) 0.0103(8) -0.0014(8)
C87 0.0253(9) 0.0294(10) 0.0479(12) 0.0006(9) 0.0066(9) -0.0042(7)
C36 0.0264(9) 0.0330(10) 0.0266(9) -0.0034(7) 0.0142(7) -0.0021(7)
C34 0.0300(10) 0.0576(14) 0.0280(10) 0.0024(9) 0.0062(8) 0.0082(9)
C11 0.0283(9) 0.0303(9) 0.0322(10) 0.0053(7) 0.0128(8) 0.0049(7)
C35 0.0321(10) 0.0444(11) 0.0295(10) -0.0075(8) 0.0136(8) -0.0032(8)
C61 0.0312(10) 0.0386(10) 0.0262(9) 0.0049(8) 0.0094(8) -0.0054(8)
F3 0.0258(15) 0.055(2) 0.142(6) 0.042(3) -0.002(2) -0.0059(14)
C53 0.0373(11) 0.0551(13) 0.0312(10) 0.0062(9) 0.0203(9) 0.0123(10)
C63 0.0247(9) 0.0392(10) 0.0305(10) 0.0069(8) 0.0107(8) 0.0010(8)
C27 0.0413(11) 0.0257(9) 0.0498(12) 0.0022(8) 0.0326(10) 0.0008(8)
F10 0.088(2) 0.075(2) 0.122(4) -0.061(2) 0.077(3) -0.0361(18)
C49 0.0321(10) 0.0424(12) 0.0392(11) -0.0104(9) 0.0094(9) -0.0033(9)
C47 0.0248(9) 0.0287(9) 0.0299(9) 0.0009(7) 0.0076(7) 0.0024(7)
C75 0.0347(10) 0.0361(11) 0.0369(11) 0.0004(8) 0.0124(9) -0.0023(8)
C44 0.0418(11) 0.0280(9) 0.0278(9) -0.0049(7) 0.0165(8) -0.0042(8)
C51 0.0334(11) 0.0606(14) 0.0297(10) 0.0014(10) 0.0036(8) 0.0008(10)
C22 0.0530(14) 0.0551(14) 0.0393(12) 0.0165(11) 0.0117(11) -0.0177(11)
C2 0.0364(11) 0.0492(13) 0.0421(12) 0.0184(10) 0.0143(9) 0.0111(9)
C68 0.0396(12) 0.0548(14) 0.0489(13) -0.0015(10) 0.0285(11) 0.0046(10)
C32 0.0331(10) 0.0290(10) 0.0368(11) 0.0012(8) 0.0092(8) 0.0039(8)
C59 0.0370(11) 0.0334(10) 0.0382(11) -0.0035(8) 0.0101(9) 0.0044(8)
C84 0.0286(10) 0.0452(12) 0.0378(11) 0.0124(9) 0.0045(8) -0.0059(9)
C33 0.0394(11) 0.0423(12) 0.0388(11) 0.0109(9) 0.0105(9) 0.0124(9)
C65 0.0272(10) 0.0569(14) 0.0476(13) -0.0073(10) 0.0169(9) -0.0012(9)
C85 0.0291(10) 0.0312(10) 0.0530(13) 0.0112(9) 0.0022(9) -0.0043(8)
C14 0.0233(9) 0.0431(11) 0.0408(11) 0.0093(9) 0.0114(8) 0.0012(8)
C46 0.0596(14) 0.0365(11) 0.0394(12) -0.0079(9) 0.0227(11) 0.0052(10)
C83 0.0413(12) 0.0597(15) 0.0359(11) 0.0016(10) 0.0185(10) 0.0017(10)
C18 0.0372(11) 0.0367(11) 0.0649(15) -0.0148(10) 0.0367(11) -0.0096(9)
C17 0.0605(16) 0.0614(16) 0.0761(18) -0.0347(14) 0.0477(15) -0.0377(13)
C82 0.0254(9) 0.0462(11) 0.0332(10) 0.0037(8) 0.0140(8) -0.0047(8)
C62 0.0384(12) 0.0464(13) 0.0466(13) 0.0089(10) 0.0093(10) -0.0094(10)
C70 0.0441(11) 0.0351(11) 0.0398(11) 0.0065(9) 0.0230(10) 0.0079(9)
C78 0.0393(11) 0.0383(11) 0.0554(14) 0.0019(10) 0.0319(11) 0.0026(9)
C52 0.0429(12) 0.0599(14) 0.0267(10) 0.0004(9) 0.0161(9) 0.0034(10)
C19 0.0445(12) 0.0317(11) 0.0686(15) -0.0221(10) 0.0387(12) -0.0149(9)
C66 0.0306(11) 0.0715(17) 0.0602(15) -0.0095(13) 0.0264(11) -0.0009(11)
B1 0.0211(9) 0.0306(10) 0.0314(10) 0.0012(8) 0.0115(8) 0.0010(8)
C16 0.0294(11) 0.087(2) 0.0458(14) -0.0033(13) 0.0101(10) -0.0226(12)
C48 0.0449(12) 0.0383(11) 0.0383(11) 0.0101(9) 0.0134(10) 0.0068(9)
C20 0.0603(15) 0.0554(15) 0.0771(18) -0.0316(13) 0.0546(15) -0.0299(12)
C3 0.0496(13) 0.0594(15) 0.0330(11) 0.0200(10) 0.0163(10) 0.0098(11)
C4 0.0469(12) 0.0586(14) 0.0333(11) 0.0104(10) 0.0237(10) 0.0087(11)
C55 0.0381(12) 0.093(2) 0.0534(15) 0.0195(14) 0.0277(12) 0.0093(13)
C21 0.0631(16) 0.0763(19) 0.0398(13) -0.0060(12) 0.0318(12) -0.0360(14)
C15 0.0242(10) 0.0702(17) 0.0526(14) 0.0209(12) 0.0087(10) -0.0012(10)
C54 0.0790(19) 0.0723(18) 0.0400(13) -0.0008(12) 0.0320(13) 0.0290(15)
C45 0.0574(14) 0.0408(12) 0.0460(13) -0.0080(10) 0.0238(11) -0.0189(11)
F2 0.065(3) 0.079(4) 0.191(7) -0.081(5) 0.056(4) -0.038(3)
C86 0.0462(14) 0.0362(12) 0.0723(18) 0.0108(12) -0.0065(12) -0.0027(10)
F1 0.070(3) 0.152(7) 0.056(2) 0.022(3) 0.0219(18) -0.060(4)
C67 0.0379(14) 0.127(2) 0.0819(16) -0.0197(16) 0.0378(12) -0.0062(13)
F3A 0.054(4) 0.143(7) 0.179(10) -0.050(7) 0.067(5) -0.040(4)
F1A 0.050(3) 0.044(3) 0.179(10) 0.047(5) 0.011(5) -0.016(2)
F2A 0.090(6) 0.175(10) 0.065(3) 0.030(4) -0.032(3) -0.093(6)
O1 0.036(2) 0.0229(11) 0.074(5) 0.0005(15) 0.038(3) -0.0010(10)
F9A 0.092(5) 0.056(3) 0.108(5) 0.027(3) 0.035(4) 0.042(3)
F8A 0.094(7) 0.036(4) 0.245(17) 0.039(8) 0.099(9) -0.004(4)
F7A 0.086(6) 0.066(5) 0.129(8) 0.012(6) -0.047(6) 0.025(5)
F12A 0.075(5) 0.032(4) 0.097(9) -0.014(4) 0.004(5) 0.005(3)
F10A 0.172(14) 0.079(9) 0.219(18) -0.074(10) 0.164(15) -0.088(9)
F11A 0.188(19) 0.049(5) 0.027(3) -0.006(3) -0.002(5) -0.003(8)
F5A 0.021(2) 0.276(8) 0.0690(19) -0.043(2) 0.0135(16) 0.017(3)
F6A 0.0306(16) 0.171(5) 0.099(3) -0.049(3) 0.0301(19) 0.009(2)
F4A 0.089(4) 0.144(4) 0.318(11) 0.023(5) 0.136(7) -0.008(4)
F4 0.050(3) 0.218(9) 0.100(3) -0.044(4) 0.059(3) -0.027(4)
F5 0.046(3) 0.157(4) 0.156(6) -0.058(4) 0.064(3) -0.045(3)
F6 0.052(4) 0.224(7) 0.149(6) 0.053(7) 0.055(4) 0.041(5)

loop_
_atom_type_symbol
_atom_type_description
_atom_type_scat_dispersion_real
_atom_type_scat_dispersion_imag
_atom_type_scat_source
C C 0.0181 0.0091 'International Tables Vol C Tables 4.2.6.8 and 6.1.1.4'
H H 0.0000 0.0000 'International Tables Vol C Tables 4.2.6.8 and 6.1.1.4'
B B 0.0090 0.0039 'International Tables Vol C Tables 4.2.6.8 and 6.1.1.4'
F F 0.0727 0.0534 'International Tables Vol C Tables 4.2.6.8 and 6.1.1.4'
O O 0.0492 0.0322 'International Tables Vol C Tables 4.2.6.8 and 6.1.1.4'
P P 0.2955 0.4335 'International Tables Vol C Tables 4.2.6.8 and 6.1.1.4'
Rh Rh 0.0927 3.6045 'International Tables Vol C Tables 4.2.6.8 and 6.1.1.4'

loop_
_geom_angle_atom_site_label_1
_geom_angle_atom_site_label_2
_geom_angle_atom_site_label_3
_geom_angle
_geom_angle_site_symmetry_1
_geom_angle_site_symmetry_3
_geom_angle_publ_flag
P2 Rh1 P1 103.906(14) . . ?
C37 Rh1 P2 158.27(5) . . ?
C37 Rh1 P1 91.05(5) . . ?
C37 Rh1 C38 36.93(7) . . ?
C37 Rh1 C40 77.29(7) . . ?
C38 Rh1 P2 152.23(5) . . ?
C38 Rh1 P1 94.57(5) . . ?
C38 Rh1 C40 65.26(7) . . ?
C41 Rh1 P2 95.04(5) . . ?
C41 Rh1 P1 150.14(5) . . ?
C41 Rh1 C37 65.34(7) . . ?
C41 Rh1 C38 77.68(7) . . ?
C41 Rh1 C40 37.04(8) . . ?
C40 Rh1 P2 92.71(5) . . ?
C40 Rh1 P1 158.48(5) . . ?
C25 P2 Rh1 107.77(6) . . ?
C25 P2 C24 105.03(8) . . ?
C25 P2 C31 107.90(8) . . ?
C24 P2 Rh1 125.83(6) . . ?
C31 P2 Rh1 106.46(6) . . ?
C31 P2 C24 102.81(8) . . ?
C7 P1 Rh1 110.54(5) . . ?
C7 P1 C6 108.87(8) . . ?
C6 P1 Rh1 103.89(6) . . ?
C13 P1 Rh1 128.25(6) . . ?
C13 P1 C7 101.42(8) . . ?
C13 P1 C6 102.75(8) . . ?
Rh1 C37 H37 122.8 . . ?
C38 C37 Rh1 71.73(10) . . ?
C38 C37 H37 122.8 . . ?
C38 C37 C42 106.76(15) . . ?
C42 C37 Rh1 97.33(10) . . ?
C42 C37 H37 122.8 . . ?
C26 C25 P2 116.20(14) . . ?
C26 C25 C30 119.46(16) . . ?
C30 C25 P2 123.03(13) . . ?
Rh1 C38 H38 122.9 . . ?
C37 C38 Rh1 71.34(10) . . ?
C37 C38 H38 122.9 . . ?
C37 C38 C39 106.38(15) . . ?
C39 C38 Rh1 97.24(11) . . ?
C39 C38 H38 122.9 . . ?
C25 C26 H26 119.4 . . ?
C27 C26 C25 121.26(19) . . ?
C27 C26 H26 119.4 . . ?
C8 C7 P1 117.67(13) . . ?
C8 C7 C12 119.21(16) . . ?
C12 C7 P1 123.03(13) . . ?
C25 C30 C47 124.94(16) . . ?
C29 C30 C25 117.41(17) . . ?
C29 C30 C47 117.59(17) . . ?
C81 C80 C87 115.31(18) . . ?
C81 C80 B1 122.46(17) . . ?
C87 C80 B1 121.95(18) . . ?
C19 O1A C18 121.7(12) . . ?
C7 C8 H8 119.3 . . ?
C9 C8 C7 121.31(18) . . ?
C9 C8 H8 119.3 . . ?
C23 C24 P2 126.03(15) . . ?
C19 C24 P2 115.44(15) . . ?
C19 C24 C23 118.50(18) . . ?
C5 C6 P1 127.73(14) . . ?
C1 C6 P1 113.38(13) . . ?
C1 C6 C5 118.60(17) . . ?
C71 C64 C65 115.46(18) . . ?
C71 C64 B1 122.14(16) . . ?
C65 C64 B1 122.02(19) . . ?
C37 C42 H42 117.4 . . ?
C37 C42 C41 99.97(13) . . ?
C37 C42 C43 100.84(15) . . ?
C41 C42 H42 117.4 . . ?
C41 C42 C43 100.80(15) . . ?
C43 C42 H42 117.4 . . ?
C38 C39 H39 117.5 . . ?
C38 C39 C43 100.93(14) . . ?
C40 C39 C38 100.10(14) . . ?
C40 C39 H39 117.5 . . ?
C40 C39 C43 100.25(16) . . ?
C43 C39 H39 117.5 . . ?
C73 C72 C79 115.23(16) . . ?
C73 C72 B1 124.93(16) . . ?
C79 C72 B1 119.68(17) . . ?
C58 C57 H57 118.8 . . ?
C58 C57 C56 122.33(18) . . ?
C56 C57 H57 118.8 . . ?
C7 C12 C50 124.71(16) . . ?
C11 C12 C7 117.56(16) . . ?
C11 C12 C50 117.72(16) . . ?
C30 C29 H29 118.8 . . ?
C28 C29 C30 122.31(19) . . ?
C28 C29 H29 118.8 . . ?
C72 C73 H73 118.8 . . ?
C74 C73 C72 122.41(17) . . ?
C74 C73 H73 118.8 . . ?
C8 C9 H9 120.1 . . ?
C10 C9 C8 119.83(18) . . ?
C10 C9 H9 120.1 . . ?
C72 C79 H79 118.7 . . ?
C77 C79 C72 122.65(18) . . ?
C77 C79 H79 118.7 . . ?
C71 C69 C70 118.81(18) . . ?
C68 C69 C71 120.5(2) . . ?
C68 C69 C70 120.74(19) . . ?
C74 C76 H76 120.9 . . ?
C77 C76 H76 120.9 . . ?
C77 C76 C74 118.20(17) . . ?
C12 C50 H50 108.1 . . ?
C12 C50 C51 112.52(16) . . ?
C12 C50 C52 111.34(16) . . ?
C51 C50 H50 108.1 . . ?
C51 C50 C52 108.47(17) . . ?
C52 C50 H50 108.1 . . ?
C64 C71 C69 122.79(18) . . ?
C64 C71 H71 118.6 . . ?
C69 C71 H71 118.6 . . ?
C36 C31 P2 125.97(14) . . ?
C32 C31 P2 114.48(14) . . ?
C32 C31 C36 119.24(17) . . ?
C57 C58 C59 120.38(18) . . ?
C60 C58 C57 121.06(18) . . ?
C60 C58 C59 118.56(18) . . ?
C57 C56 C63 115.22(18) . . ?
C57 C56 B1 125.44(16) . . ?
C63 C56 B1 119.33(16) . . ?
C24 C23 H23 119.9 . . ?
C24 C23 C22 120.2(2) . . ?
C22 C23 H23 119.9 . . ?
C9 C10 H10 120.3 . . ?
C9 C10 C11 119.33(18) . . ?
C11 C10 H10 120.3 . . ?
Rh1 C41 H41 123.0 . . ?
C42 C41 Rh1 97.21(11) . . ?
C42 C41 H41 123.0 . . ?
C40 C41 Rh1 71.73(10) . . ?
C40 C41 C42 105.97(16) . . ?
C40 C41 H41 123.0 . . ?
C73 C74 C75 120.64(17) . . ?
C76 C74 C73 120.77(18) . . ?
C76 C74 C75 118.59(17) . . ?
C14 C13 P1 124.35(15) . . ?
C18 C13 P1 118.16(15) . . ?
C18 C13 C14 117.46(18) . . ?
Rh1 C40 H40 122.8 . . ?
C39 C40 Rh1 97.23(11) . . ?
C39 C40 H40 122.8 . . ?
C41 C40 Rh1 71.24(10) . . ?
C41 C40 C39 106.99(16) . . ?
C41 C40 H40 122.8 . . ?
C29 C28 H28 120.0 . . ?
C27 C28 C29 119.99(17) . . ?
C27 C28 H28 120.0 . . ?
C80 C81 H81 118.4 . . ?
C82 C81 C80 123.17(19) . . ?
C82 C81 H81 118.4 . . ?
C79 C77 C78 118.48(18) . . ?
C76 C77 C79 120.63(17) . . ?
C76 C77 C78 120.89(17) . . ?
C6 C5 C53 125.08(17) . . ?
C4 C5 C6 117.52(18) . . ?
C4 C5 C53 117.40(18) . . ?
C42 C43 H43A 113.0 . . ?
C42 C43 H43B 113.0 . . ?
C39 C43 C42 93.85(14) . . ?
C39 C43 H43A 113.0 . . ?
C39 C43 H43B 113.0 . . ?
H43A C43 H43B 110.4 . . ?
C6 C1 H1 118.7 . . ?
C2 C1 C6 122.60(19) . . ?
C2 C1 H1 118.7 . . ?
C58 C60 H60 121.0 . . ?
C61 C60 C58 117.97(18) . . ?
C61 C60 H60 121.0 . . ?
C80 C87 H87 119.0 . . ?
C85 C87 C80 122.0(2) . . ?
C85 C87 H87 119.0 . . ?
C31 C36 C44 123.79(17) . . ?
C35 C36 C31 117.73(18) . . ?
C35 C36 C44 118.48(17) . . ?
C35 C34 H34 120.2 . . ?
C33 C34 H34 120.2 . . ?
C33 C34 C35 119.69(19) . . ?
C12 C11 H11 118.7 . . ?
C10 C11 C12 122.64(18) . . ?
C10 C11 H11 118.7 . . ?
C36 C35 H35 118.8 . . ?
C34 C35 C36 122.37(19) . . ?
C34 C35 H35 118.8 . . ?
C60 C61 C63 120.69(18) . . ?
C60 C61 C62 119.35(19) . . ?
C63 C61 C62 119.94(19) . . ?
C5 C53 H53 107.8 . . ?
C5 C53 C55 110.4(2) . . ?
C5 C53 C54 111.87(19) . . ?
C55 C53 H53 107.8 . . ?
C55 C53 C54 110.8(2) . . ?
C54 C53 H53 107.8 . . ?
C56 C63 H63 118.7 . . ?
C61 C63 C56 122.68(18) . . ?
C61 C63 H63 118.7 . . ?
C26 C27 H27 120.2 . . ?
C28 C27 C26 119.53(18) . . ?
C28 C27 H27 120.2 . . ?
H49A C49 H49B 109.5 . . ?
H49A C49 H49C 109.5 . . ?
H49B C49 H49C 109.5 . . ?
C47 C49 H49A 109.5 . . ?
C47 C49 H49B 109.5 . . ?
C47 C49 H49C 109.5 . . ?
C30 C47 C49 112.12(16) . . ?
C30 C47 H47 108.1 . . ?
C30 C47 C48 111.64(16) . . ?
C49 C47 H47 108.1 . . ?
C49 C47 C48 108.57(17) . . ?
C48 C47 H47 108.1 . . ?
F12 C75 C74 112.87(19) . . ?
F12 C75 F10 104.2(3) . . ?
F11 C75 F12 106.5(2) . . ?
F11 C75 C74 113.35(19) . . ?
F11 C75 F10 105.7(3) . . ?
F10 C75 C74 113.40(19) . . ?
F12A C75 C74 110.5(4) . . ?
F12A C75 F10A 101.8(10) . . ?
F10A C75 C74 110.5(5) . . ?
F11A C75 C74 115.0(5) . . ?
F11A C75 F12A 108.0(9) . . ?
F11A C75 F10A 110.1(11) . . ?
C36 C44 H44 107.6 . . ?
C36 C44 C46 111.86(16) . . ?
C36 C44 C45 111.35(18) . . ?
C46 C44 H44 107.6 . . ?
C45 C44 H44 107.6 . . ?
C45 C44 C46 110.73(18) . . ?
C50 C51 H51A 109.5 . . ?
C50 C51 H51B 109.5 . . ?
C50 C51 H51C 109.5 . . ?
H51A C51 H51B 109.5 . . ?
H51A C51 H51C 109.5 . . ?
H51B C51 H51C 109.5 . . ?
C23 C22 H22 120.0 . . ?
C21 C22 C23 120.0(2) . . ?
C21 C22 H22 120.0 . . ?
C1 C2 H2 120.5 . . ?
C3 C2 C1 119.0(2) . . ?
C3 C2 H2 120.5 . . ?
C69 C68 H68 121.1 . . ?
C66 C68 C69 117.8(2) . . ?
C66 C68 H68 121.1 . . ?
C31 C32 H32 119.2 . . ?
C33 C32 C31 121.70(19) . . ?
C33 C32 H32 119.2 . . ?
F23 C59 C58 113.20(18) . . ?
F22 C59 F23 104.76(19) . . ?
F22 C59 C58 111.97(18) . . ?
F24 C59 F23 105.59(19) . . ?
F24 C59 F22 107.8(2) . . ?
F24 C59 C58 112.91(18) . . ?
C85 C84 H84 121.0 . . ?
C85 C84 C82 118.1(2) . . ?
C82 C84 H84 121.0 . . ?
C34 C33 C32 119.2(2) . . ?
C34 C33 H33 120.4 . . ?
C32 C33 H33 120.4 . . ?
C64 C65 H65 119.0 . . ?
C66 C65 C64 122.0(2) . . ?
C66 C65 H65 119.0 . . ?
C87 C85 C86 120.9(2) . . ?
C84 C85 C87 121.2(2) . . ?
C84 C85 C86 117.8(2) . . ?
C13 C14 H14 119.6 . . ?
C15 C14 C13 120.8(2) . . ?
C15 C14 H14 119.6 . . ?
C44 C46 H46A 109.5 . . ?
C44 C46 H46B 109.5 . . ?
C44 C46 H46C 109.5 . . ?
H46A C46 H46B 109.5 . . ?
H46A C46 H46C 109.5 . . ?
H46B C46 H46C 109.5 . . ?
F18 C83 F17 106.3(2) . . ?
F18 C83 F16 105.7(2) . . ?
F18 C83 C82 111.96(18) . . ?
F17 C83 C82 113.7(2) . . ?
F16 C83 F17 106.6(2) . . ?
F16 C83 C82 112.1(2) . . ?
C13 C18 O1A 105.2(4) . . ?
C13 C18 C17 122.7(2) . . ?
C17 C18 O1A 130.0(3) . . ?
O1 C18 C13 115.1(3) . . ?
O1 C18 C17 120.3(4) . . ?
C18 C17 H17 121.1 . . ?
C16 C17 C18 117.8(2) . . ?
C16 C17 H17 121.1 . . ?
C81 C82 C83 119.2(2) . . ?
C84 C82 C81 120.2(2) . . ?
C84 C82 C83 120.6(2) . . ?
F3 C62 C61 117.2(3) . . ?
F3 C62 F2 105.3(4) . . ?
F3 C62 F1 107.2(4) . . ?
F2 C62 C61 112.3(3) . . ?
F1 C62 C61 110.9(2) . . ?
F1 C62 F2 102.8(4) . . ?
F3A C62 C61 110.6(3) . . ?
F1A C62 C61 116.7(3) . . ?
F1A C62 F3A 105.9(6) . . ?
F1A C62 F2A 111.7(6) . . ?
F2A C62 C61 109.8(4) . . ?
F2A C62 F3A 101.1(6) . . ?
F14 C70 F15 105.34(18) . . ?
F14 C70 C69 112.32(18) . . ?
F15 C70 C69 113.66(19) . . ?
F13 C70 F14 105.6(2) . . ?
F13 C70 F15 106.6(2) . . ?
F13 C70 C69 112.68(18) . . ?
F19 C78 C77 112.67(19) . . ?
F20 C78 F19 105.80(17) . . ?
F20 C78 C77 112.14(18) . . ?
F21 C78 F19 106.78(18) . . ?
F21 C78 F20 106.6(2) . . ?
F21 C78 C77 112.39(17) . . ?
C50 C52 H52A 109.5 . . ?
C50 C52 H52B 109.5 . . ?
C50 C52 H52C 109.5 . . ?
H52A C52 H52B 109.5 . . ?
H52A C52 H52C 109.5 . . ?
H52B C52 H52C 109.5 . . ?
O1A C19 C24 114.3(4) . . ?
O1A C19 C20 117.6(9) . . ?
C24 C19 C20 122.1(2) . . ?
C24 C19 O1 110.0(2) . . ?
C20 C19 O1 127.5(2) . . ?
C68 C66 C65 121.4(2) . . ?
C68 C66 C67 119.7(2) . . ?
C65 C66 C67 119.0(2) . . ?
C64 B1 C80 112.61(15) . . ?
C64 B1 C72 113.28(16) . . ?
C64 B1 C56 104.50(15) . . ?
C72 B1 C80 103.94(14) . . ?
C72 B1 C56 112.70(15) . . ?
C56 B1 C80 109.98(16) . . ?
C17 C16 H16 119.4 . . ?
C15 C16 C17 121.2(2) . . ?
C15 C16 H16 119.4 . . ?
C47 C48 H48A 109.5 . . ?
C47 C48 H48B 109.5 . . ?
C47 C48 H48C 109.5 . . ?
H48A C48 H48B 109.5 . . ?
H48A C48 H48C 109.5 . . ?
H48B C48 H48C 109.5 . . ?
C19 C20 H20 120.9 . . ?
C21 C20 C19 118.2(2) . . ?
C21 C20 H20 120.9 . . ?
C2 C3 H3 120.3 . . ?
C2 C3 C4 119.4(2) . . ?
C4 C3 H3 120.3 . . ?
C5 C4 H4 118.6 . . ?
C3 C4 C5 122.8(2) . . ?
C3 C4 H4 118.6 . . ?
C53 C55 H55A 109.5 . . ?
C53 C55 H55B 109.5 . . ?
C53 C55 H55C 109.5 . . ?
H55A C55 H55B 109.5 . . ?
H55A C55 H55C 109.5 . . ?
H55B C55 H55C 109.5 . . ?
C22 C21 C20 121.0(2) . . ?
C22 C21 H21 119.5 . . ?
C20 C21 H21 119.5 . . ?
C14 C15 H15 120.0 . . ?
C16 C15 C14 120.0(2) . . ?
C16 C15 H15 120.0 . . ?
C53 C54 H54A 109.5 . . ?
C53 C54 H54B 109.5 . . ?
C53 C54 H54C 109.5 . . ?
H54A C54 H54B 109.5 . . ?
H54A C54 H54C 109.5 . . ?
H54B C54 H54C 109.5 . . ?
C44 C45 H45A 109.5 . . ?
C44 C45 H45B 109.5 . . ?
C44 C45 H45C 109.5 . . ?
H45A C45 H45B 109.5 . . ?
H45A C45 H45C 109.5 . . ?
H45B C45 H45C 109.5 . . ?
F9 C86 F8 101.1(3) . . ?
F9 C86 C85 113.0(3) . . ?
F7 C86 F9 114.0(4) . . ?
F7 C86 F8 104.1(3) . . ?
F7 C86 C85 113.8(3) . . ?
F8 C86 C85 109.6(3) . . ?
C85 C86 F9A 105.0(3) . . ?
F8A C86 C85 124.8(6) . . ?
F8A C86 F9A 91.8(8) . . ?
F8A C86 F7A 118.1(9) . . ?
F7A C86 C85 115.6(7) . . ?
F7A C86 F9A 84.2(6) . . ?
F5A C67 C66 111.6(4) . . ?
F5A C67 F6A 97.6(5) . . ?
F6A C67 C66 109.0(3) . . ?
F4A C67 C66 115.9(5) . . ?
F4A C67 F5A 112.4(7) . . ?
F4A C67 F6A 108.7(5) . . ?
F4 C67 C66 114.6(4) . . ?
F4 C67 F5 97.8(6) . . ?
F5 C67 C66 107.8(4) . . ?
F6 C67 C66 117.2(7) . . ?
F6 C67 F4 115.0(6) . . ?
F6 C67 F5 101.0(7) . . ?
C18 O1 C19 124.0(4) . . ?

loop_
_geom_bond_atom_site_label_1
_geom_bond_atom_site_label_2
_geom_bond_distance
_geom_bond_site_symmetry_2
_geom_bond_publ_flag
Rh1 P2 2.4254(4) . ?
Rh1 P1 2.4484(4) . ?
Rh1 C37 2.1777(16) . ?
Rh1 C38 2.1826(17) . ?
Rh1 C41 2.1775(17) . ?
Rh1 C40 2.1837(17) . ?
P2 C25 1.8355(17) . ?
P2 C24 1.8379(18) . ?
P2 C31 1.8374(19) . ?
P1 C7 1.8414(17) . ?
P1 C6 1.8445(18) . ?
P1 C13 1.8413(18) . ?
F19 C78 1.337(3) . ?
F23 C59 1.335(3) . ?
F18 C83 1.327(3) . ?
F14 C70 1.326(2) . ?
F22 C59 1.329(3) . ?
F24 C59 1.319(2) . ?
F20 C78 1.334(3) . ?
F17 C83 1.328(3) . ?
F15 C70 1.331(2) . ?
F16 C83 1.328(3) . ?
F21 C78 1.329(3) . ?
C37 H37 0.9800 . ?
C37 C38 1.381(3) . ?
C37 C42 1.533(2) . ?
F13 C70 1.322(3) . ?
F12 C75 1.321(3) . ?
C25 C26 1.401(2) . ?
C25 C30 1.412(3) . ?
C38 H38 0.9800 . ?
C38 C39 1.536(2) . ?
C26 H26 0.9300 . ?
C26 C27 1.388(3) . ?
C7 C8 1.401(2) . ?
C7 C12 1.413(2) . ?
C30 C29 1.400(2) . ?
C30 C47 1.525(3) . ?
C80 C81 1.393(3) . ?
C80 C87 1.404(3) . ?
C80 B1 1.650(3) . ?
O1A C18 1.567(15) . ?
O1A C19 1.232(6) . ?
C8 H8 0.9300 . ?
C8 C9 1.383(3) . ?
C24 C23 1.387(3) . ?
C24 C19 1.386(3) . ?
C6 C5 1.408(2) . ?
C6 C1 1.400(3) . ?
C64 C71 1.392(3) . ?
C64 C65 1.401(3) . ?
C64 B1 1.640(3) . ?
F9 C86 1.295(5) . ?
C42 H42 0.9800 . ?
C42 C41 1.537(2) . ?
C42 C43 1.546(3) . ?
F7 C86 1.248(4) . ?
C39 H39 0.9800 . ?
C39 C40 1.535(3) . ?
C39 C43 1.543(3) . ?
C72 C73 1.400(3) . ?
C72 C79 1.402(3) . ?
C72 B1 1.643(3) . ?
C57 H57 0.9300 . ?
C57 C58 1.390(3) . ?
C57 C56 1.400(3) . ?
C12 C50 1.528(2) . ?
C12 C11 1.395(3) . ?
C29 H29 0.9300 . ?
C29 C28 1.382(3) . ?
C73 H73 0.9300 . ?
C73 C74 1.394(3) . ?
C9 H9 0.9300 . ?
C9 C10 1.378(3) . ?
C79 H79 0.9300 . ?
C79 C77 1.391(3) . ?
C69 C71 1.396(3) . ?
C69 C68 1.385(3) . ?
C69 C70 1.486(3) . ?
F11 C75 1.303(3) . ?
C76 H76 0.9300 . ?
C76 C74 1.385(3) . ?
C76 C77 1.384(3) . ?
C50 H50 0.9800 . ?
C50 C51 1.536(3) . ?
C50 C52 1.538(3) . ?
C71 H71 0.9300 . ?
C31 C36 1.407(3) . ?
C31 C32 1.400(3) . ?
C58 C60 1.387(3) . ?
C58 C59 1.498(3) . ?
C56 C63 1.404(3) . ?
C56 B1 1.648(3) . ?
C23 H23 0.9300 . ?
C23 C22 1.393(3) . ?
C10 H10 0.9300 . ?
C10 C11 1.383(3) . ?
C41 H41 0.9800 . ?
C41 C40 1.385(3) . ?
C74 C75 1.498(3) . ?
C13 C14 1.398(3) . ?
C13 C18 1.378(3) . ?
C40 H40 0.9800 . ?
C28 H28 0.9300 . ?
C28 C27 1.371(3) . ?
F8 C86 1.420(4) . ?
C81 H81 0.9300 . ?
C81 C82 1.391(3) . ?
C77 C78 1.498(3) . ?
C5 C53 1.514(3) . ?
C5 C4 1.403(3) . ?
C43 H43A 0.9700 . ?
C43 H43B 0.9700 . ?
C1 H1 0.9300 . ?
C1 C2 1.379(3) . ?
C60 H60 0.9300 . ?
C60 C61 1.383(3) . ?
C87 H87 0.9300 . ?
C87 C85 1.392(3) . ?
C36 C35 1.396(3) . ?
C36 C44 1.520(3) . ?
C34 H34 0.9300 . ?
C34 C35 1.384(3) . ?
C34 C33 1.380(3) . ?
C11 H11 0.9300 . ?
C35 H35 0.9300 . ?
C61 C63 1.390(3) . ?
C61 C62 1.497(3) . ?
F3 C62 1.262(5) . ?
C53 H53 0.9800 . ?
C53 C55 1.530(3) . ?
C53 C54 1.536(3) . ?
C63 H63 0.9300 . ?
C27 H27 0.9300 . ?
F10 C75 1.339(3) . ?
C49 H49A 0.9600 . ?
C49 H49B 0.9600 . ?
C49 H49C 0.9600 . ?
C49 C47 1.534(3) . ?
C47 H47 0.9800 . ?
C47 C48 1.535(3) . ?
C75 F12A 1.287(8) . ?
C75 F10A 1.324(9) . ?
C75 F11A 1.182(8) . ?
C44 H44 0.9800 . ?
C44 C46 1.536(3) . ?
C44 C45 1.533(3) . ?
C51 H51A 0.9600 . ?
C51 H51B 0.9600 . ?
C51 H51C 0.9600 . ?
C22 H22 0.9300 . ?
C22 C21 1.378(4) . ?
C2 H2 0.9300 . ?
C2 C3 1.379(3) . ?
C68 H68 0.9300 . ?
C68 C66 1.384(4) . ?
C32 H32 0.9300 . ?
C32 C33 1.384(3) . ?
C84 H84 0.9300 . ?
C84 C85 1.380(3) . ?
C84 C82 1.388(3) . ?
C33 H33 0.9300 . ?
C65 H65 0.9300 . ?
C65 C66 1.389(3) . ?
C85 C86 1.497(3) . ?
C14 H14 0.9300 . ?
C14 C15 1.389(3) . ?
C46 H46A 0.9600 . ?
C46 H46B 0.9600 . ?
C46 H46C 0.9600 . ?
C83 C82 1.490(3) . ?
C18 C17 1.394(3) . ?
C18 O1 1.315(4) . ?
C17 H17 0.9300 . ?
C17 C16 1.385(4) . ?
C62 F2 1.352(5) . ?
C62 F1 1.317(4) . ?
C62 F3A 1.361(6) . ?
C62 F1A 1.220(5) . ?
C62 F2A 1.261(7) . ?
C52 H52A 0.9600 . ?
C52 H52B 0.9600 . ?
C52 H52C 0.9600 . ?
C19 C20 1.390(3) . ?
C19 O1 1.459(8) . ?
C66 C67 1.509(3) . ?
C16 H16 0.9300 . ?
C16 C15 1.366(4) . ?
C48 H48A 0.9600 . ?
C48 H48B 0.9600 . ?
C48 H48C 0.9600 . ?
C20 H20 0.9300 . ?
C20 C21 1.382(4) . ?
C3 H3 0.9300 . ?
C3 C4 1.380(3) . ?
C4 H4 0.9300 . ?
C55 H55A 0.9600 . ?
C55 H55B 0.9600 . ?
C55 H55C 0.9600 . ?
C21 H21 0.9300 . ?
C15 H15 0.9300 . ?
C54 H54A 0.9600 . ?
C54 H54B 0.9600 . ?
C54 H54C 0.9600 . ?
C45 H45A 0.9600 . ?
C45 H45B 0.9600 . ?
C45 H45C 0.9600 . ?
C86 F9A 1.699(8) . ?
C86 F8A 1.131(9) . ?
C86 F7A 1.308(11) . ?
C67 F5A 1.323(9) . ?
C67 F6A 1.402(6) . ?
C67 F4A 1.183(8) . ?
C67 F4 1.311(6) . ?
C67 F5 1.427(8) . ?
C67 F6 1.262(11) . ?

loop_
_geom_torsion_atom_site_label_1
_geom_torsion_atom_site_label_2
_geom_torsion_atom_site_label_3
_geom_torsion_atom_site_label_4
_geom_torsion
_geom_torsion_site_symmetry_1
_geom_torsion_site_symmetry_2
_geom_torsion_site_symmetry_3
_geom_torsion_site_symmetry_4
_geom_torsion_publ_flag
Rh1 P2 C25 C26 94.46(13) . . . . ?
Rh1 P2 C25 C30 -72.42(14) . . . . ?
Rh1 P2 C24 C23 129.89(15) . . . . ?
Rh1 P2 C24 C19 -51.57(18) . . . . ?
Rh1 P2 C31 C36 -178.58(14) . . . . ?
Rh1 P2 C31 C32 7.88(15) . . . . ?
Rh1 P1 C7 C8 98.50(13) . . . . ?
Rh1 P1 C7 C12 -77.81(14) . . . . ?
Rh1 P1 C6 C5 -175.73(17) . . . . ?
Rh1 P1 C6 C1 10.65(15) . . . . ?
Rh1 P1 C13 C14 139.62(14) . . . . ?
Rh1 P1 C13 C18 -42.24(19) . . . . ?
Rh1 C37 C38 C39 -92.26(12) . . . . ?
Rh1 C37 C42 C41 3.38(15) . . . . ?
Rh1 C37 C42 C43 106.52(12) . . . . ?
Rh1 C38 C39 C40 -3.66(14) . . . . ?
Rh1 C38 C39 C43 -106.28(13) . . . . ?
Rh1 C41 C40 C39 92.01(12) . . . . ?
P2 C25 C26 C27 -166.61(14) . . . . ?
P2 C25 C30 C29 166.59(13) . . . . ?
P2 C25 C30 C47 -10.3(2) . . . . ?
P2 C24 C23 C22 -179.96(17) . . . . ?
P2 C24 C19 O1A 26.8(16) . . . . ?
P2 C24 C19 C20 178.69(19) . . . . ?
P2 C24 C19 O1 -8.4(5) . . . . ?
P2 C31 C36 C35 -170.70(14) . . . . ?
P2 C31 C36 C44 9.2(3) . . . . ?
P2 C31 C32 C33 172.35(17) . . . . ?
P1 C7 C8 C9 179.88(14) . . . . ?
P1 C7 C12 C50 1.0(2) . . . . ?
P1 C7 C12 C11 -179.79(13) . . . . ?
P1 C6 C5 C53 6.2(3) . . . . ?
P1 C6 C5 C4 -173.01(17) . . . . ?
P1 C6 C1 C2 173.65(18) . . . . ?
P1 C13 C14 C15 177.18(17) . . . . ?
P1 C13 C18 O1A -14.1(10) . . . . ?
P1 C13 C18 C17 -179.35(19) . . . . ?
P1 C13 C18 O1 16.6(6) . . . . ?
F18 C83 C82 C81 64.2(3) . . . . ?
F18 C83 C82 C84 -114.7(2) . . . . ?
F17 C83 C82 C81 -175.34(19) . . . . ?
F17 C83 C82 C84 5.8(3) . . . . ?
F16 C83 C82 C81 -54.4(3) . . . . ?
F16 C83 C82 C84 126.7(2) . . . . ?
C37 C38 C39 C40 68.96(17) . . . . ?
C37 C38 C39 C43 -33.67(18) . . . . ?
C37 C42 C41 Rh1 -3.38(15) . . . . ?
C37 C42 C41 C40 69.61(17) . . . . ?
C37 C42 C43 C39 -50.83(15) . . . . ?
C25 P2 C24 C23 4.19(19) . . . . ?
C25 P2 C24 C19 -177.28(15) . . . . ?
C25 P2 C31 C36 -63.13(17) . . . . ?
C25 P2 C31 C32 123.33(14) . . . . ?
C25 C26 C27 C28 0.1(3) . . . . ?
C25 C30 C29 C28 -1.9(3) . . . . ?
C25 C30 C47 C49 114.00(19) . . . . ?
C25 C30 C47 C48 -123.92(19) . . . . ?
C38 C37 C42 C41 -69.68(17) . . . . ?
C38 C37 C42 C43 33.46(17) . . . . ?
C38 C39 C40 Rh1 3.66(14) . . . . ?
C38 C39 C40 C41 -68.87(17) . . . . ?
C38 C39 C43 C42 50.93(16) . . . . ?
C26 C25 C30 C29 0.1(2) . . . . ?
C26 C25 C30 C47 -176.77(16) . . . . ?
C7 P1 C6 C5 -57.92(19) . . . . ?
C7 P1 C6 C1 128.46(15) . . . . ?
C7 P1 C13 C14 11.66(18) . . . . ?
C7 P1 C13 C18 -170.20(16) . . . . ?
C7 C8 C9 C10 0.8(3) . . . . ?
C7 C12 C50 C51 -125.71(19) . . . . ?
C7 C12 C50 C52 112.3(2) . . . . ?
C7 C12 C11 C10 -1.5(3) . . . . ?
C30 C25 C26 C27 0.8(3) . . . . ?
C30 C29 C28 C27 2.8(3) . . . . ?
C80 C81 C82 C84 0.8(3) . . . . ?
C80 C81 C82 C83 -178.12(18) . . . . ?
C80 C87 C85 C84 0.0(3) . . . . ?
C80 C87 C85 C86 178.2(2) . . . . ?
O1A C18 C17 C16 -158.9(14) . . . . ?
O1A C19 C20 C21 152.8(14) . . . . ?
C8 C7 C12 C50 -175.29(16) . . . . ?
C8 C7 C12 C11 3.9(2) . . . . ?
C8 C9 C10 C11 1.8(3) . . . . ?
C24 P2 C25 C26 -129.27(14) . . . . ?
C24 P2 C25 C30 63.85(16) . . . . ?
C24 P2 C31 C36 47.53(17) . . . . ?
C24 P2 C31 C32 -126.01(15) . . . . ?
C24 C23 C22 C21 0.4(3) . . . . ?
C24 C19 C20 C21 1.8(4) . . . . ?
C24 C19 O1 C18 173.0(7) . . . . ?
C6 P1 C7 C8 -15.01(16) . . . . ?
C6 P1 C7 C12 168.68(14) . . . . ?
C6 P1 C13 C14 -100.93(17) . . . . ?
C6 P1 C13 C18 77.22(17) . . . . ?
C6 C5 C53 C55 -110.9(2) . . . . ?
C6 C5 C53 C54 125.1(2) . . . . ?
C6 C5 C4 C3 0.4(4) . . . . ?
C6 C1 C2 C3 0.1(4) . . . . ?
C64 C65 C66 C68 2.8(4) . . . . ?
C64 C65 C66 C67 -176.0(3) . . . . ?
C42 C37 C38 Rh1 92.34(12) . . . . ?
C42 C37 C38 C39 0.08(18) . . . . ?
C42 C41 C40 Rh1 -92.47(12) . . . . ?
C42 C41 C40 C39 -0.45(18) . . . . ?
C72 C73 C74 C76 0.9(3) . . . . ?
C72 C73 C74 C75 179.94(17) . . . . ?
C72 C79 C77 C76 -1.5(3) . . . . ?
C72 C79 C77 C78 179.26(18) . . . . ?
C57 C58 C60 C61 -0.8(3) . . . . ?
C57 C58 C59 F23 -24.2(3) . . . . ?
C57 C58 C59 F22 94.0(2) . . . . ?
C57 C58 C59 F24 -144.1(2) . . . . ?
C57 C56 C63 C61 -1.6(3) . . . . ?
C57 C56 B1 C80 129.63(18) . . . . ?
C57 C56 B1 C64 -109.3(2) . . . . ?
C57 C56 B1 C72 14.2(3) . . . . ?
C12 C7 C8 C9 -3.7(3) . . . . ?
C29 C30 C47 C49 -62.9(2) . . . . ?
C29 C30 C47 C48 59.2(2) . . . . ?
C29 C28 C27 C26 -1.8(3) . . . . ?
C73 C72 C79 C77 3.8(3) . . . . ?
C73 C72 B1 C80 100.9(2) . . . . ?
C73 C72 B1 C64 -21.7(3) . . . . ?
C73 C72 B1 C56 -140.09(18) . . . . ?
C73 C74 C75 F12 130.6(3) . . . . ?
C73 C74 C75 F11 -108.2(3) . . . . ?
C73 C74 C75 F10 12.3(3) . . . . ?
C73 C74 C75 F12A -46.8(8) . . . . ?
C73 C74 C75 F10A -158.8(12) . . . . ?
C73 C74 C75 F11A 75.8(11) . . . . ?
C9 C10 C11 C12 -1.4(3) . . . . ?
C79 C72 C73 C74 -3.4(3) . . . . ?
C79 C72 B1 C80 -74.2(2) . . . . ?
C79 C72 B1 C64 163.23(17) . . . . ?
C79 C72 B1 C56 44.8(2) . . . . ?
C79 C77 C78 F19 -166.02(18) . . . . ?
C79 C77 C78 F20 74.7(2) . . . . ?
C79 C77 C78 F21 -45.3(3) . . . . ?
C69 C68 C66 C65 -2.1(4) . . . . ?
C69 C68 C66 C67 176.6(3) . . . . ?
C76 C74 C75 F12 -50.4(3) . . . . ?
C76 C74 C75 F11 70.9(3) . . . . ?
C76 C74 C75 F10 -168.6(3) . . . . ?
C76 C74 C75 F12A 132.3(7) . . . . ?
C76 C74 C75 F10A 20.3(12) . . . . ?
C76 C74 C75 F11A -105.1(11) . . . . ?
C76 C77 C78 F19 14.8(3) . . . . ?
C76 C77 C78 F20 -104.5(2) . . . . ?
C76 C77 C78 F21 135.5(2) . . . . ?
C50 C12 C11 C10 177.77(17) . . . . ?
C71 C64 C65 C66 -0.3(3) . . . . ?
C71 C64 B1 C80 -153.79(18) . . . . ?
C71 C64 B1 C72 -36.2(3) . . . . ?
C71 C64 B1 C56 86.9(2) . . . . ?
C71 C69 C68 C66 -0.9(3) . . . . ?
C71 C69 C70 F14 -58.7(3) . . . . ?
C71 C69 C70 F15 -178.15(19) . . . . ?
C71 C69 C70 F13 60.5(3) . . . . ?
C31 P2 C25 C26 -20.13(16) . . . . ?
C31 P2 C25 C30 172.99(14) . . . . ?
C31 P2 C24 C23 -108.61(18) . . . . ?
C31 P2 C24 C19 69.93(17) . . . . ?
C31 C36 C35 C34 -1.5(3) . . . . ?
C31 C36 C44 C46 121.6(2) . . . . ?
C31 C36 C44 C45 -113.9(2) . . . . ?
C31 C32 C33 C34 -0.4(3) . . . . ?
C58 C57 C56 C63 2.4(3) . . . . ?
C58 C57 C56 B1 -178.92(17) . . . . ?
C58 C60 C61 C63 1.6(3) . . . . ?
C58 C60 C61 C62 -179.92(19) . . . . ?
C56 C57 C58 C60 -1.3(3) . . . . ?
C56 C57 C58 C59 178.91(18) . . . . ?
C23 C24 C19 O1A -154.5(16) . . . . ?
C23 C24 C19 C20 -2.7(3) . . . . ?
C23 C24 C19 O1 170.2(5) . . . . ?
C23 C22 C21 C20 -1.3(4) . . . . ?
C41 C42 C43 C39 51.64(16) . . . . ?
C74 C76 C77 C79 -1.3(3) . . . . ?
C74 C76 C77 C78 177.93(18) . . . . ?
C13 P1 C7 C8 -122.89(14) . . . . ?
C13 P1 C7 C12 60.80(15) . . . . ?
C13 P1 C6 C5 49.05(19) . . . . ?
C13 P1 C6 C1 -124.57(15) . . . . ?
C13 C14 C15 C16 1.6(4) . . . . ?
C13 C18 C17 C16 2.4(4) . . . . ?
C13 C18 O1 C19 -129.0(6) . . . . ?
C40 C39 C43 C42 -51.57(15) . . . . ?
C81 C80 C87 C85 1.0(3) . . . . ?
C81 C80 B1 C64 -138.63(18) . . . . ?
C81 C80 B1 C72 98.37(19) . . . . ?
C81 C80 B1 C56 -22.5(2) . . . . ?
C77 C76 C74 C73 1.6(3) . . . . ?
C77 C76 C74 C75 -177.50(17) . . . . ?
C5 C6 C1 C2 -0.6(3) . . . . ?
C43 C42 C41 Rh1 -106.55(12) . . . . ?
C43 C42 C41 C40 -33.56(17) . . . . ?
C43 C39 C40 Rh1 106.83(12) . . . . ?
C43 C39 C40 C41 34.30(17) . . . . ?
C1 C6 C5 C53 179.6(2) . . . . ?
C1 C6 C5 C4 0.3(3) . . . . ?
C1 C2 C3 C4 0.6(4) . . . . ?
C60 C58 C59 F23 156.03(18) . . . . ?
C60 C58 C59 F22 -85.8(2) . . . . ?
C60 C58 C59 F24 36.1(3) . . . . ?
C60 C61 C63 C56 -0.3(3) . . . . ?
C60 C61 C62 F3 -162.3(5) . . . . ?
C60 C61 C62 F2 -40.2(6) . . . . ?
C60 C61 C62 F1 74.2(5) . . . . ?
C60 C61 C62 F3A 130.1(7) . . . . ?
C60 C61 C62 F1A 9.1(8) . . . . ?
C60 C61 C62 F2A -119.2(8) . . . . ?
C87 C80 C81 C82 -1.4(3) . . . . ?
C87 C80 B1 C64 47.7(2) . . . . ?
C87 C80 B1 C72 -75.3(2) . . . . ?
C87 C80 B1 C56 163.76(17) . . . . ?
C87 C85 C86 F9 32.4(5) . . . . ?
C87 C85 C86 F7 -99.6(4) . . . . ?
C87 C85 C86 F8 144.3(2) . . . . ?
C87 C85 C86 F9A -41.1(4) . . . . ?
C87 C85 C86 F8A 62.1(11) . . . . ?
C87 C85 C86 F7A -131.8(7) . . . . ?
C36 C31 C32 C33 -1.7(3) . . . . ?
C11 C12 C50 C51 55.1(2) . . . . ?
C11 C12 C50 C52 -67.0(2) . . . . ?
C35 C36 C44 C46 -58.4(2) . . . . ?
C35 C36 C44 C45 66.1(2) . . . . ?
C35 C34 C33 C32 1.5(3) . . . . ?
C53 C5 C4 C3 -178.9(2) . . . . ?
C63 C56 B1 C80 -51.8(2) . . . . ?
C63 C56 B1 C64 69.3(2) . . . . ?
C63 C56 B1 C72 -167.25(17) . . . . ?
C63 C61 C62 F3 16.2(6) . . . . ?
C63 C61 C62 F2 138.4(6) . . . . ?
C63 C61 C62 F1 -107.3(5) . . . . ?
C63 C61 C62 F3A -51.4(7) . . . . ?
C63 C61 C62 F1A -172.4(7) . . . . ?
C63 C61 C62 F2A 59.3(9) . . . . ?
C47 C30 C29 C28 175.22(17) . . . . ?
C44 C36 C35 C34 178.54(18) . . . . ?
C2 C3 C4 C5 -0.9(4) . . . . ?
C68 C69 C71 C64 3.5(3) . . . . ?
C68 C69 C70 F14 121.8(2) . . . . ?
C68 C69 C70 F15 2.4(3) . . . . ?
C68 C69 C70 F13 -119.0(2) . . . . ?
C68 C66 C67 F5A 145.5(6) . . . . ?
C68 C66 C67 F6A 38.9(6) . . . . ?
C68 C66 C67 F4A -84.1(9) . . . . ?
C68 C66 C67 F4 -13.4(9) . . . . ?
C68 C66 C67 F5 -121.1(5) . . . . ?
C68 C66 C67 F6 125.9(8) . . . . ?
C32 C31 C36 C35 2.6(3) . . . . ?
C32 C31 C36 C44 -177.50(17) . . . . ?
C59 C58 C60 C61 179.00(18) . . . . ?
C84 C85 C86 F9 -149.4(4) . . . . ?
C84 C85 C86 F7 78.6(4) . . . . ?
C84 C85 C86 F8 -37.5(3) . . . . ?
C84 C85 C86 F9A 137.1(3) . . . . ?
C84 C85 C86 F8A -119.7(10) . . . . ?
C84 C85 C86 F7A 46.5(8) . . . . ?
C33 C34 C35 C36 -0.5(3) . . . . ?
C65 C64 C71 C69 -2.8(3) . . . . ?
C65 C64 B1 C80 33.6(3) . . . . ?
C65 C64 B1 C72 151.20(19) . . . . ?
C65 C64 B1 C56 -85.7(2) . . . . ?
C65 C66 C67 F5A -35.7(7) . . . . ?
C65 C66 C67 F6A -142.3(5) . . . . ?
C65 C66 C67 F4A 94.7(9) . . . . ?
C65 C66 C67 F4 165.4(8) . . . . ?
C65 C66 C67 F5 57.7(6) . . . . ?
C65 C66 C67 F6 -55.3(9) . . . . ?
C85 C84 C82 C81 0.3(3) . . . . ?
C85 C84 C82 C83 179.2(2) . . . . ?
C14 C13 C18 O1A 164.2(10) . . . . ?
C14 C13 C18 C17 -1.1(3) . . . . ?
C14 C13 C18 O1 -165.1(6) . . . . ?
C18 O1A C19 C24 -139.3(13) . . . . ?
C18 O1A C19 C20 68(3) . . . . ?
C18 C13 C14 C15 -1.0(3) . . . . ?
C18 C17 C16 C15 -1.7(4) . . . . ?
C17 C18 O1 C19 66.5(12) . . . . ?
C17 C16 C15 C14 -0.3(4) . . . . ?
C82 C84 C85 C87 -0.7(3) . . . . ?
C82 C84 C85 C86 -178.9(2) . . . . ?
C62 C61 C63 C56 -178.83(19) . . . . ?
C70 C69 C71 C64 -176.04(18) . . . . ?
C70 C69 C68 C66 178.6(2) . . . . ?
C19 O1A C18 C13 179.4(18) . . . . ?
C19 O1A C18 C17 -17(3) . . . . ?
C19 C24 C23 C22 1.5(3) . . . . ?
C19 C20 C21 C22 0.2(4) . . . . ?
B1 C80 C81 C82 -175.52(17) . . . . ?
B1 C80 C87 C85 175.15(18) . . . . ?
B1 C64 C71 C69 -175.82(18) . . . . ?
B1 C64 C65 C66 172.7(2) . . . . ?
B1 C72 C73 C74 -178.72(17) . . . . ?
B1 C72 C79 C77 179.32(17) . . . . ?
B1 C56 C63 C61 179.63(17) . . . . ?
C20 C19 O1 C18 -14.6(13) . . . . ?
C4 C5 C53 C55 68.3(3) . . . . ?
C4 C5 C53 C54 -55.6(3) . . . . ?
O1 C18 C17 C16 165.7(6) . . . . ?
O1 C19 C20 C21 -169.8(6) . . . . ?

loop_
_smtbx_masks_void_nr
_smtbx_masks_void_average_x
_smtbx_masks_void_average_y
_smtbx_masks_void_average_z
_smtbx_masks_void_volume
_smtbx_masks_void_count_electrons
_smtbx_masks_void_content
1 0.000 0.000 0.000 233.6 41.6 ?
2 0.000 0.500 0.500 233.6 41.6 ?
3 0.435 0.094 0.063 7.3 0.0 ?
4 0.435 0.406 0.563 7.3 0.0 ?
5 0.565 0.594 0.437 7.3 0.0 ?
6 0.565 0.906 0.938 7.3 0.0 ?

loop_
_publcif_info_exptl_table_extra_item
sin_theta_over_lambda_max

loop_
_publcif_info_exptl_table_header_item
?
